data_1570862
loop_
_publ_author_name
'Eren, Noga'
'Fadaei-Tirani, Farzaneh'
'Scopelliti, Rosario'
'Severin, Kay'

_publ_section_title
;
 Molecular imine cages with &#x3c0;-basic Au<sub>3</sub>(pyrazolate)
 faces.
;
_journal_issue 10
_journal_name_full 'Chemical science'
_journal_page_first 3539
_journal_page_last 3544
_journal_paper_doi 10.1039/d3sc06280e
_journal_volume 15
_journal_year 2024
_chemical_formula_moiety 'C120 H138 Au6 N18, 11.5[CH2Cl2], 1.25[CH2Cl2]'
_chemical_formula_sum 'C132.75 H163.5 Au6 Cl25.5 N18'
_chemical_formula_weight 4097.08
_space_group_crystal_system triclinic
_space_group_IT_number 2
_space_group_name_Hall '-P 1'
_space_group_name_H-M_alt 'P -1'
_atom_sites_solution_hydrogens geom
_atom_sites_solution_primary dual
_atom_sites_solution_secondary difmap
_audit_creation_date 2024-01-14
_audit_creation_method
;
Olex2 1.5
(compiled 2023.08.24 svn.re1ec1418 for OlexSys, GUI svn.r6817)
;
_audit_update_record
;
2024-01-14 deposited with the CCDC.	2024-01-25 downloaded from the CCDC.
;
_cell_angle_alpha 96.246(2)
_cell_angle_beta 97.033(2)
_cell_angle_gamma 105.196(3)
_cell_formula_units_Z 2
_cell_length_a 20.8869(6)
_cell_length_b 21.3091(7)
_cell_length_c 21.4286(4)
_cell_measurement_reflns_used 30479
_cell_measurement_temperature 140.00
_cell_measurement_theta_max 63.0460
_cell_measurement_theta_min 2.5680
_cell_volume 9035.4(5)
_computing_cell_refinement 'CrysAlisPro 1.171.42.85a (Rigaku OD, 2023)'
_computing_data_collection 'CrysAlisPro 1.171.42.85a (Rigaku OD, 2023)'
_computing_data_reduction 'CrysAlisPro 1.171.42.85a (Rigaku OD, 2023)'
_computing_molecular_graphics 'Olex2 1.5 (Dolomanov et al., 2009)'
_computing_publication_material 'Olex2 1.5 (Dolomanov et al., 2009)'
_computing_structure_refinement 'ShelXL 2019/3 (Sheldrick, 2015)'
_computing_structure_solution 'ShelXT 2018/2 (Sheldrick, 2015)'
_diffrn_ambient_temperature 140.00
_diffrn_detector 'Hybrid Pixel Array Detector'
_diffrn_detector_area_resol_mean 10.0000
_diffrn_detector_type 'HyPix-Arc 150'
_diffrn_measured_fraction_theta_full 0.997
_diffrn_measured_fraction_theta_max 0.997
_diffrn_measurement_details
;
List of Runs (angles in degrees, time in seconds):

  # Type    Start    End  Width  t~exp~   \w     \q     \k     \f   Frames
#--------------------------------------------------------------------------
  1  \w     28.00  53.00   0.50    2.50    --   66.21 -95.00  60.00   50
  2  \w     30.00  57.00   0.50    2.50    --   66.21 -95.00  90.00   54
  3  \w     75.00 102.00   0.50    2.50    --   66.21  15.00 150.00   54
  4  \w     28.00  64.00   0.50    2.50    --   66.21 -95.00-180.00   72
  5  \w     29.00  74.00   0.50    2.50    --   66.21 -95.00 -60.00   90
  6  \w   -103.00 -72.00   0.50    2.50    --  -66.84   0.00 -30.00   62
  7  \w   -104.00 -72.00   0.50    2.50    --  -66.84   0.00-120.00   64
  8  \w   -103.00 -73.00   0.50    2.50    --  -66.84   0.00 -90.00   60
  9  \w    -98.00 -59.00   0.50    2.50    --  -66.84 -15.00 -60.00   78
 10  \w   -104.00 -74.00   0.50    2.50    --  -66.84   0.00-180.00   60
 11  \w    -91.00 -35.00   0.50    2.50    --  -66.84 125.00-180.00  112
 12  \w   -107.00 -72.00   0.50    2.50    --  -69.31   0.00  30.00   70
 13  \w    -73.00 -38.00   0.50    2.50    --  -69.31 -15.00-120.00   70
 14  \w   -106.00 -71.00   0.50    2.50    --  -69.31 -15.00 150.00   70
 15  \w    -69.00 -38.00   0.50    2.50    --  -69.31 -15.00 150.00   62
 16  \w    -72.00 -42.00   0.50    2.50    --  -69.31 -15.00-150.00   60
 17  \w   -106.00 -73.00   0.50    2.50    --  -69.31   0.00 -60.00   66
 18  \w     31.00  89.00   0.50    2.50    --   69.48-125.00-180.00  116
 19  \w     35.00  65.00   0.50    2.50    --   69.48 -95.00-120.00   60
 20  \w     33.00  64.00   0.50    2.50    --   69.48 -95.00 120.00   62
 21  \w     33.00  71.00   0.50    2.50    --   69.48 -95.00   0.00   76
 22  \w     33.00  78.00   0.50    2.50    --   69.48 -95.00 -90.00   90
 23  \w   -115.00 -51.00   0.50    2.50    --  -74.00 148.00 -42.15  128
 24  \w   -113.00 -40.00   0.50    2.50    --  -74.78 142.00  -1.74  146
 25  \w    -72.00 -39.00   0.50    2.50    --  -74.78 141.00 104.22   66
 26  \w   -111.00 -85.00   0.50    2.50    --  -74.78 141.00 104.22   52
 27  \w    -83.00 -36.00   0.50    2.50    --  -74.78 141.00-159.33   94
 28  \w   -112.00 -86.00   0.50    2.50    --  -74.78 141.00-159.33   52
 29  \w   -109.00 -33.00   0.50    2.50    --  -74.78 138.00 -48.06  152
 30  \w     70.00 102.00   0.50    2.50    --   78.10-125.00 120.00   64
 31  \w     62.00 120.00   0.50    2.50    --   78.10  15.00   0.00  116
 32  \w     47.00 118.00   0.50    2.50    --   78.10  15.00 120.00  142
 33  \w     72.00 105.00   0.50    2.50    --   78.10-125.00   0.00   66
 34  \w     54.00  80.00   0.50    2.50    --   78.10 -95.00 -30.00   52
 35  \w     43.00  70.00   0.50    2.50    --   78.10-125.00   0.00   54
 36  \w     50.00 120.00   0.50    2.50    --   78.10  15.00-120.00  140
 37  \w     53.00  85.00   0.50    2.50    --   78.10 -95.00-150.00   64
 38  \w     80.00 105.00   0.50    2.50    --   78.10-125.00 -90.00   50
 39  \w     39.00 105.00   0.50    2.50    --   78.10-125.00  90.00  132
 40  \w     84.00 116.00   0.50    2.50    --   78.10  15.00 150.00   64
 41  \w     80.00 105.00   0.50    2.50    --   78.10-125.00-150.00   50
 42  \w     39.00 105.00   0.50    2.50    --   78.10-125.00-180.00  132
 43  \w     80.00 105.00   0.50    2.50    --   78.10-125.00 -30.00   50
 44  \w     80.00 105.00   0.50    2.50    --   78.10-125.00  60.00   50
 45  \w     38.00  63.00   0.50    2.50    --   78.10-125.00-120.00   50
 46  \w     80.00 105.00   0.50    2.50    --   78.10-125.00 150.00   50
 47  \w     80.00 105.00   0.50    2.50    --   78.10-125.00 -60.00   50
 48  \w     57.00  84.00   0.50    2.50    --   78.10 -95.00-180.00   54
;
_diffrn_measurement_device 'four-circle diffractometer'
_diffrn_measurement_device_type 'XtaLAB Synergy R, DW system, HyPix-Arc 150'
_diffrn_measurement_method '\w scans'
_diffrn_orient_matrix_type 'CrysAlisPro convention (1999,Acta A55,543-557)'
_diffrn_orient_matrix_UB_11 -0.0037439000
_diffrn_orient_matrix_UB_12 0.0425223000
_diffrn_orient_matrix_UB_13 -0.0533227000
_diffrn_orient_matrix_UB_21 0.0745370000
_diffrn_orient_matrix_UB_22 0.0378318000
_diffrn_orient_matrix_UB_23 0.0217297000
_diffrn_orient_matrix_UB_31 0.0204946000
_diffrn_orient_matrix_UB_32 -0.0499708000
_diffrn_orient_matrix_UB_33 -0.0452524000
_diffrn_radiation_monochromator mirror
_diffrn_radiation_probe x-ray
_diffrn_radiation_type 'Cu K\a'
_diffrn_radiation_wavelength 1.54184
_diffrn_reflns_av_R_equivalents 0.0771
_diffrn_reflns_av_unetI/netI 0.0633
_diffrn_reflns_Laue_measured_fraction_full 0.997
_diffrn_reflns_Laue_measured_fraction_max 0.997
_diffrn_reflns_limit_h_max 20
_diffrn_reflns_limit_h_min -20
_diffrn_reflns_limit_k_max 20
_diffrn_reflns_limit_k_min -21
_diffrn_reflns_limit_l_max 21
_diffrn_reflns_limit_l_min -21
_diffrn_reflns_number 94655
_diffrn_reflns_point_group_measured_fraction_full 0.997
_diffrn_reflns_point_group_measured_fraction_max 0.997
_diffrn_reflns_theta_full 50.436
_diffrn_reflns_theta_max 50.436
_diffrn_reflns_theta_min 2.220
_diffrn_source 'Rotating-anode X-ray tube'
_diffrn_source_type 'Rigaku (Cu) X-ray Source'
_exptl_absorpt_coefficient_mu 12.743
_exptl_absorpt_correction_T_max 1.000
_exptl_absorpt_correction_T_min 0.214
_exptl_absorpt_correction_type gaussian
_exptl_absorpt_process_details
;
CrysAlisPro 1.171.42.85a (Rigaku Oxford Diffraction, 2023)
Numerical absorption correction based on Gaussian integration over
a multifaceted crystal model.
Empirical absorption correction using spherical harmonics
as implemented in SCALE3 ABSPACK scaling algorithm
;
_exptl_crystal_colour colourless
_exptl_crystal_colour_primary colourless
_exptl_crystal_density_diffrn 1.506
_exptl_crystal_description needle
_exptl_crystal_F_000 3987
_exptl_crystal_size_max 0.53
_exptl_crystal_size_mid 0.03
_exptl_crystal_size_min 0.02
_refine_diff_density_max 1.438
_refine_diff_density_min -0.909
_refine_diff_density_rms 0.103
_refine_ls_extinction_method none
_refine_ls_goodness_of_fit_ref 1.053
_refine_ls_hydrogen_treatment constr
_refine_ls_matrix_type full
_refine_ls_number_parameters 1210
_refine_ls_number_reflns 18871
_refine_ls_number_restraints 2253
_refine_ls_restrained_S_all 1.058
_refine_ls_R_factor_all 0.0780
_refine_ls_R_factor_gt 0.0536
_refine_ls_shift/su_max 0.001
_refine_ls_shift/su_mean 0.000
_refine_ls_structure_factor_coef Fsqd
_refine_ls_weighting_details 'w=1/[\s^2^(Fo^2^)+(0.0998P)^2^] where P=(Fo^2^+2Fc^2^)/3'
_refine_ls_weighting_scheme calc
_refine_ls_wR_factor_gt 0.1577
_refine_ls_wR_factor_ref 0.1671
_reflns_Friedel_coverage 0.000
_reflns_number_gt 12121
_reflns_number_total 18871
_reflns_threshold_expression 'I > 2\s(I)'
_cod_data_source_file d3sc06280e2.cif
_cod_data_source_block ne0250
_cod_depositor_comments
;
The following automatic conversions were performed:

data item '_exptl_absorpt_correction_type' value 'Gaussian' was
changed to 'gaussian' in accordance with the
/home/data/users/saulius/crontab/automatic-downloads/rss-feeds/RSC/lib/dictionaries/cif_core.dic
dictionary named 'cif_core.dic' version 2.4.2 last updated on
2011-04-26.

Automatic conversion script
Id: cif_fix_values 8170 2020-07-09 18:12:32Z antanas 

 Adding full bibliography for 1570859--1570865.cif.
;
_cod_original_formula_sum 'C132.75 H163.50 Au6 Cl25.50 N18'
_cod_database_code 1570862
_shelx_shelxl_version_number 2019/3
_audit_contact_author 'Farzaneh Fadaei Tirani'
_chemical_oxdiff_formula 'C132.75 H163.50 Au6 Cl25.50 N18'
_shelx_space_group_comment
;
The symmetry employed for this shelxl refinement is uniquely defined
by the following loop, which should always be used as a source of
symmetry information in preference to the above space-group names.
They are only intended as comments.
;
_shelx_estimated_absorpt_t_max 0.785
_shelx_estimated_absorpt_t_min 0.057
_exptl_absorpt_special_details
;    
There were no reflections beyond d(min)=1 Angstrom.
So, data are cut to this resolution.
;
_olex2_refinement_description
;
1. Fixed Uiso
 At 1.2 times of:
  All C(H) groups, All C(H,H) groups
 At 1.5 times of:
  All C(H,H,H) groups
2. Restrained distances
 C25-C26 = C16-C13 = C20-C24 = C17-C18
 1.5 with sigma of 0.02
 C45-C44 = C46-C44 = C49-C47 = C48-C47 = C77-C75 = C76-C75 = C80-C78 = C79-C78
 = C117-C115 = C116-C115 = C120-C118 = C119-C118 = C36-C35 = C37-C35 = C40-C38 =
  C39-C38 = C9-C7 = C8-C7 = C4-C6 = C5-C4 = C88-C87 = C89-C87 = C85-C84 = C86-
 C84
 1.54 with sigma of 0.01
 N14-C24 = N13-C17
 1.47 with sigma of 0.02
 C96-C93 = C105-C106 = C104-C100 = C97-C98
 1.5 with sigma of 0.01
 N17-C97
 1.47 with sigma of 0.01
 C56-C53 = C57-C58 = C64-C60 = C65-C66
 1.5 with sigma of 0.01
 N16-C64
 1.47 with sigma of 0.01
 N18-C104
 1.47 with sigma of 0.01
 N15-C57
 1.47 with sigma of 0.01
 C26-C25 = C16-C13 = C32-C29 = C2-C10 = C24-C20 = C18-C17 = C72-C69 = C50-C42 =
  C56-C53 = C66-C65 = C64-C60 = C58-C57 = C104-C100 = C98-C97 = C96-C93 = C106-
 C105 = C112-C109 = C90-C82
 1.5 with sigma of 0.02
 C20-C24
 1.5 with sigma of 0.01
 C56-C57
 2.45 with sigma of 0.04
 C58-N15
 2.45 with sigma of 0.04
 C53-N15
 2.45 with sigma of 0.04
 C105-C104
 2.45 with sigma of 0.04
 C106-N18
 2.45 with sigma of 0.04
 N18-C100
 2.45 with sigma of 0.04
 C16-C17
 2.45 with sigma of 0.04
 C25-C24
 2.45 with sigma of 0.04
 C26-N14
 2.45 with sigma of 0.04
 N14-C20
 2.45 with sigma of 0.04
 C13-N13
 2.45 with sigma of 0.04
 N13-C18
 2.45 with sigma of 0.04
 H24A-H21
 2 with sigma of 0.04
 H97B-H64B_$1
 2.5 with sigma of 0.04
 C117-C116 \\sim C120-C119 \\sim C85-C86 \\sim C89-C88 \\sim C49-C48 \\sim
C46-C45 \\sim C76-C77 \\sim C80-
 C79 \\sim C39-C40 \\sim C37-C36 \\sim C8-C9 \\sim C6-C5
 with sigma of 0.02
3. Uiso/Uaniso restraints and constraints
C1 \\sim C2 \\sim C3 \\sim C4 \\sim C5 \\sim C6 \\sim C7 \\sim C8 \\sim C9
\\sim C10 \\sim C11 \\sim C12 \\sim C13 \\sim C14 \\sim C15 \\sim C16 \\sim C17
\\sim C19 \\sim C18 \\sim C23 \\sim C22 \\sim C21 \\sim C20 \\sim C24 \\sim C25
\\sim C29 \\sim C30 \\sim C31 \\sim C26 \\sim C27 \\sim C28 \\sim C32 \\sim C33
\\sim C34 \\sim C35 \\sim C36 \\sim C37 \\sim C38 \\sim C39 \\sim C40 \\sim C41
\\sim C42 \\sim C43 \\sim C44 \\sim C45 \\sim C46 \\sim C47 \\sim C48 \\sim C49
\\sim C50 \\sim C51 \\sim C52 \\sim C53 \\sim C54 \\sim C55 \\sim C56 \\sim C57
\\sim C59 \\sim C58 \\sim C63 \\sim C62 \\sim C61 \\sim C60 \\sim C64 \\sim C65
\\sim C69 \\sim C70 \\sim C71 \\sim C66 \\sim C67 \\sim C68 \\sim C72 \\sim C73
\\sim C74 \\sim C75 \\sim C76 \\sim C77 \\sim C78 \\sim C79 \\sim C80 \\sim C81
\\sim C82 \\sim C83 \\sim C84 \\sim C85 \\sim C86 \\sim C87 \\sim C88 \\sim C89
\\sim C93 \\sim C94 \\sim C95 \\sim C90 \\sim C91 \\sim C92 \\sim C96 \\sim C97
\\sim C99 \\sim C98 \\sim C103 \\sim C102 \\sim C101 \\sim C100 \\sim C104
\\sim C105 \\sim C106 \\sim C111 \\sim C110 \\sim C109 \\sim C108 \\sim C107
\\sim C112 \\sim C113 \\sim C114 \\sim C115 \\sim C116 \\sim C117 \\sim C118
\\sim C119 \\sim C120 \\sim N1 \\sim N2 \\sim N3 \\sim N4 \\sim N5 \\sim N6
\\sim N7 \\sim N8 \\sim N9 \\sim N10 \\sim N11 \\sim N12 \\sim N13 \\sim N14
\\sim N15 \\sim N16 \\sim N17 \\sim N18: within 2A with sigma of 0.01 and sigma
for terminal atoms of 0.02 within 2A
4. Rigid body (RIGU) restrains
 All non-hydrogen atoms
 with sigma for 1-2 distances of 0.004 and sigma for 1-3 distances of 0.004
5. Others
 Fixed Y: C78(0.37731)
6.a Ternary CH refined with riding coordinates:
 C4(H4), C7(H7), C35(H35), C38(H38), C44(H44), C47(H47), C75(H75), C78(H78),
 C84(H84), C87(H87), C115(H115), C118(H118)
6.b Secondary CH2 refined with riding coordinates:
 C17(H17A,H17B), C24(H24A,H24B), C57(H57A,H57B), C64(H64A,H64B), C97(H97A,
 H97B), C104(H10A,H10B)
6.c Me refined with riding coordinates:
 C8(H8A,H8B,H8C), C48(H48A,H48B,H48C)
6.d Aromatic/amide H refined with riding coordinates:
 C11(H11), C12(H12), C14(H14), C15(H15), C16(H16), C19(H19), C23(H23),
 C22(H22), C21(H21), C25(H25), C30(H30), C31(H31), C27(H27), C28(H28), C51(H51),
  C52(H52), C54(H54), C55(H55), C56(H56), C59(H59), C63(H63), C62(H62),
 C61(H61), C65(H65), C70(H70), C71(H71), C67(H67), C68(H68), C94(H94), C95(H95),
  C91(H91), C92(H92), C96(H96), C99(H99), C103(H103), C102(H102), C101(H101),
 C105(H105), C111(H111), C110(H110), C108(H108), C107(H107)
6.e Fitted hexagon refined as free rotating group:
 C10(C11,C12,C13,C14,C15), C19(C18,C23,C22,C21,C20), C29(C30,C31,C26,C27,C28),
 C50(C51,C52,C53,C54,C55), C59(C58,C63,C62,C61,C60), C69(C70,C71,C66,C67,C68),
 C93(C94,C95,C90,C91,C92), C99(C98,C103,C102,C101,C100), C106(C111,C110,C109,
 C108,C107)
6.f Idealised Me refined as rotating group:
 C5(H5A,H5B,H5C), C6(H6A,H6B,H6C), C9(H9A,H9B,H9C), C36(H36A,H36B,H36C),
 C37(H37A,H37B,H37C), C39(H39A,H39B,H39C), C40(H40A,H40B,H40C), C45(H45A,H45B,
 H45C), C46(H46A,H46B,H46C), C49(H49A,H49B,H49C), C76(H76A,H76B,H76C), C77(H77A,
 H77B,H77C), C79(H79A,H79B,H79C), C80(H80A,H80B,H80C), C85(H85A,H85B,H85C),
 C86(H86A,H86B,H86C), C88(H88A,H88B,H88C), C89(H89A,H89B,H89C), C116(H11A,H11B,
 H11C), C117(H11D,H11E,H11F), C119(H11G,H11H,H11I), C120(H12A,H12B,H12C)
;
_smtbx_masks_void_probe_radius 1.2
_smtbx_masks_void_truncation_radius 1.2
_olex2_submission_special_instructions 'No special instructions were received'
_oxdiff_exptl_absorpt_empirical_details
;
Empirical correction (ABSPACK) includes:
- Absorption correction using spherical harmonics
- Frame scaling
- Detector area scaling
- B-factor correction
;
_oxdiff_exptl_absorpt_empirical_full_max 9.039
_oxdiff_exptl_absorpt_empirical_full_min 0.141

loop_
_space_group_symop_operation_xyz
'x, y, z'
'-x, -y, -z'

loop_
_atom_site_label
_atom_site_type_symbol
_atom_site_fract_x
_atom_site_fract_y
_atom_site_fract_z
_atom_site_U_iso_or_equiv
_atom_site_adp_type
_atom_site_occupancy
_atom_site_site_symmetry_order
_atom_site_calc_flag
_atom_site_refinement_flags_posn
_atom_site_refinement_flags_adp
_atom_site_refinement_flags_occupancy
_atom_site_disorder_assembly
_atom_site_disorder_group
Au1 Au 0.53496(3) 0.65387(3) 0.13152(2) 0.1001(2) Uani 1 1 d . . . . .
Au2 Au 0.57659(3) 0.51403(3) 0.10537(2) 0.0974(2) Uani 1 1 d . . . . .
Au3 Au 0.41838(3) 0.51766(3) 0.05963(2) 0.0955(2) Uani 1 1 d . . . . .
Au4 Au 0.50104(3) 0.58680(3) 0.44572(2) 0.0949(2) Uani 1 1 d . . . . .
Au5 Au 0.47219(3) 0.42429(3) 0.40190(2) 0.0925(2) Uani 1 1 d . . . . .
Au6 Au 0.34867(3) 0.49543(3) 0.37723(2) 0.0974(2) Uani 1 1 d . . . . .
N1 N 0.6303(5) 0.6544(6) 0.1658(5) 0.108(3) Uani 1 1 d . U . . .
N2 N 0.6478(6) 0.5944(6) 0.1497(5) 0.115(3) Uani 1 1 d . U . . .
N3 N 0.5077(5) 0.4317(5) 0.0711(4) 0.091(2) Uani 1 1 d . U . . .
N4 N 0.4411(6) 0.4324(5) 0.0508(4) 0.091(2) Uani 1 1 d . U . . .
N5 N 0.3927(6) 0.6012(5) 0.0749(5) 0.105(3) Uani 1 1 d . U . . .
N6 N 0.4446(6) 0.6567(6) 0.1053(5) 0.115(3) Uani 1 1 d . U . . .
N7 N 0.5788(5) 0.5487(5) 0.4508(4) 0.094(2) Uani 1 1 d . U . . .
N8 N 0.5653(5) 0.4798(5) 0.4310(4) 0.095(2) Uani 1 1 d . U . . .
N9 N 0.3844(6) 0.3729(6) 0.3655(5) 0.108(3) Uani 1 1 d . U . . .
N10 N 0.3340(5) 0.4032(5) 0.3493(5) 0.100(2) Uani 1 1 d . U . . .
N11 N 0.3658(6) 0.5918(6) 0.4028(5) 0.110(3) Uani 1 1 d . U . . .
N12 N 0.4279(6) 0.6308(6) 0.4343(5) 0.111(3) Uani 1 1 d . U . . .
N13 N 1.0057(7) 0.8091(9) 0.4169(7) 0.191(4) Uani 1 1 d D U . . .
N14 N 1.0032(6) 0.5911(8) 0.5004(8) 0.190(4) Uani 1 1 d D U . . .
N15 N 0.3028(10) 0.0091(7) -0.0048(9) 0.256(5) Uani 1 1 d D U . . .
N16 N 0.1082(9) 0.0467(7) 0.1074(8) 0.209(5) Uani 1 1 d D U . . .
N17 N 0.1029(7) 0.8057(7) 0.1686(7) 0.177(4) Uani 1 1 d D U . . .
N18 N 0.2288(10) 0.9398(8) 0.3869(9) 0.232(5) Uani 1 1 d D U . . .
C1 C 0.6850(8) 0.6997(8) 0.2042(7) 0.119(3) Uani 1 1 d . U . . .
C2 C 0.7344(7) 0.6714(8) 0.2122(6) 0.122(3) Uani 1 1 d D U . . .
C3 C 0.7097(8) 0.6046(8) 0.1768(7) 0.127(3) Uani 1 1 d . U . . .
C4 C 0.6765(8) 0.7649(7) 0.2274(6) 0.139(4) Uani 1 1 d D U . . .
H4 H 0.720544 0.786840 0.255222 0.167 Uiso 1 1 calc R U . . .
C5 C 0.6757(9) 0.8104(7) 0.1777(6) 0.174(6) Uani 1 1 d D U . . .
H5A H 0.633659 0.793971 0.147597 0.261 Uiso 1 1 calc R U . . .
H5B H 0.713815 0.811945 0.154832 0.261 Uiso 1 1 calc R U . . .
H5C H 0.679066 0.854659 0.198574 0.261 Uiso 1 1 calc R U . . .
C6 C 0.6262(8) 0.7658(8) 0.2742(6) 0.157(5) Uani 1 1 d D U . . .
H6A H 0.580254 0.749179 0.250922 0.236 Uiso 1 1 calc R U . . .
H6B H 0.633420 0.810900 0.294958 0.236 Uiso 1 1 calc R U . . .
H6C H 0.632905 0.737790 0.306334 0.236 Uiso 1 1 calc R U . . .
C7 C 0.7398(9) 0.5564(8) 0.1769(8) 0.160(4) Uani 1 1 d D U . . .
H7 H 0.780710 0.582689 0.207245 0.192 Uiso 1 1 calc R U . . .
C8 C 0.7189(9) 0.5042(8) 0.2183(7) 0.185(6) Uani 1 1 d D U . . .
H8A H 0.745088 0.472403 0.213495 0.278 Uiso 1 1 calc R U . . .
H8B H 0.727056 0.524628 0.262874 0.278 Uiso 1 1 calc R U . . .
H8C H 0.670994 0.481481 0.205596 0.278 Uiso 1 1 calc R U . . .
C9 C 0.7760(10) 0.5480(9) 0.1225(8) 0.206(7) Uani 1 1 d D U . . .
H9A H 0.806197 0.520881 0.132127 0.309 Uiso 1 1 calc R U . . .
H9B H 0.802271 0.591199 0.115101 0.309 Uiso 1 1 calc R U . . .
H9C H 0.743454 0.526492 0.084325 0.309 Uiso 1 1 calc R U . . .
C10 C 0.8006(4) 0.7023(6) 0.2490(5) 0.155(4) Uani 1 1 d DG U . . .
C11 C 0.8049(5) 0.7217(7) 0.3138(6) 0.183(4) Uani 1 1 d G U . . .
H11 H 0.765144 0.715148 0.332526 0.219 Uiso 1 1 calc R U . . .
C12 C 0.8672(6) 0.7508(7) 0.3511(4) 0.194(5) Uani 1 1 d G U . . .
H12 H 0.870061 0.764091 0.395333 0.233 Uiso 1 1 calc R U . . .
C13 C 0.9253(5) 0.7604(6) 0.3236(6) 0.176(4) Uani 1 1 d DG U . . .
C14 C 0.9211(5) 0.7410(7) 0.2588(6) 0.191(5) Uani 1 1 d G U . . .
H14 H 0.960774 0.747550 0.240039 0.229 Uiso 1 1 calc R U . . .
C15 C 0.8587(6) 0.7119(6) 0.2215(4) 0.179(4) Uani 1 1 d G U . . .
H15 H 0.855856 0.698606 0.177231 0.215 Uiso 1 1 calc R U . . .
C16 C 0.9924(7) 0.7933(10) 0.3620(8) 0.184(5) Uani 1 1 d D U . . .
H16 H 1.029006 0.802620 0.338943 0.220 Uiso 1 1 calc R U . . .
C17 C 1.0759(8) 0.8405(9) 0.4478(8) 0.208(5) Uani 1 1 d D U . . .
H17A H 1.078055 0.881124 0.476206 0.250 Uiso 1 1 calc R U . . .
H17B H 1.104398 0.852834 0.414954 0.250 Uiso 1 1 calc R U . . .
C19 C 1.0763(5) 0.7263(8) 0.4692(5) 0.208(5) Uani 1 1 d G U . . .
H19 H 1.041954 0.709278 0.433446 0.250 Uiso 1 1 calc R U . . .
C18 C 1.1028(7) 0.7939(7) 0.4865(7) 0.211(4) Uani 1 1 d DG U . . .
C23 C 1.1531(7) 0.8188(6) 0.5388(7) 0.228(5) Uani 1 1 d G U . . .
H23 H 1.171192 0.864977 0.550561 0.274 Uiso 1 1 calc R U . . .
C22 C 1.1770(6) 0.7762(8) 0.5738(5) 0.235(5) Uani 1 1 d G U . . .
H22 H 1.211351 0.793188 0.609553 0.282 Uiso 1 1 calc R U . . .
C21 C 1.1505(7) 0.7086(7) 0.5565(6) 0.226(5) Uani 1 1 d G U . . .
H21 H 1.166812 0.679444 0.580492 0.271 Uiso 1 1 calc DR U . . .
C20 C 1.1002(6) 0.6837(6) 0.5042(7) 0.210(4) Uani 1 1 d DG U . . .
C24 C 1.0777(7) 0.6106(7) 0.4992(9) 0.206(5) Uani 1 1 d D U . . .
H24A H 1.101545 0.595915 0.535157 0.247 Uiso 1 1 calc DR U . . .
H24B H 1.087459 0.590030 0.459014 0.247 Uiso 1 1 calc R U . . .
C25 C 0.9614(6) 0.5760(10) 0.4497(9) 0.188(4) Uani 1 1 d D U . . .
H25 H 0.977027 0.572852 0.410018 0.226 Uiso 1 1 calc R U . . .
C29 C 0.7498(3) 0.5387(5) 0.4497(5) 0.128(3) Uani 1 1 d DG U . . .
C30 C 0.7915(5) 0.5373(5) 0.5050(4) 0.137(3) Uani 1 1 d G U . . .
H30 H 0.772973 0.528091 0.542472 0.164 Uiso 1 1 calc R U . . .
C31 C 0.8603(5) 0.5495(6) 0.5056(4) 0.152(4) Uani 1 1 d G U . . .
H31 H 0.888783 0.548553 0.543366 0.183 Uiso 1 1 calc R U . . .
C26 C 0.8874(3) 0.5630(6) 0.4508(5) 0.168(4) Uani 1 1 d DG U . . .
C27 C 0.8457(5) 0.5643(6) 0.3955(4) 0.178(4) Uani 1 1 d G U . . .
H27 H 0.864206 0.573570 0.358023 0.213 Uiso 1 1 calc R U . . .
C28 C 0.7769(5) 0.5522(6) 0.3949(4) 0.158(4) Uani 1 1 d G U . . .
H28 H 0.748395 0.553108 0.357128 0.189 Uiso 1 1 calc R U . . .
C32 C 0.6755(6) 0.5254(8) 0.4465(5) 0.102(3) Uani 1 1 d D U . . .
C33 C 0.6442(7) 0.5749(7) 0.4596(5) 0.101(3) Uani 1 1 d . U . . .
C34 C 0.6283(7) 0.4708(7) 0.4302(5) 0.099(3) Uani 1 1 d . U . . .
C35 C 0.6672(6) 0.6481(6) 0.4779(5) 0.119(3) Uani 1 1 d D U . . .
H35 H 0.631400 0.660201 0.499574 0.143 Uiso 1 1 calc R U . . .
C36 C 0.6684(8) 0.6807(7) 0.4172(5) 0.155(6) Uani 1 1 d D U . . .
H36A H 0.688009 0.657196 0.386212 0.233 Uiso 1 1 calc R U . . .
H36B H 0.695512 0.726615 0.427691 0.233 Uiso 1 1 calc R U . . .
H36C H 0.622448 0.678902 0.399029 0.233 Uiso 1 1 calc R U . . .
C37 C 0.7322(7) 0.6746(7) 0.5249(5) 0.136(5) Uani 1 1 d D U . . .
H37A H 0.723398 0.666985 0.567664 0.204 Uiso 1 1 calc R U . . .
H37B H 0.750032 0.721930 0.524394 0.204 Uiso 1 1 calc R U . . .
H37C H 0.765127 0.652089 0.512730 0.204 Uiso 1 1 calc R U . . .
C38 C 0.6276(6) 0.3991(7) 0.4074(5) 0.113(3) Uani 1 1 d D U . . .
H38 H 0.584457 0.370172 0.415961 0.136 Uiso 1 1 calc R U . . .
C39 C 0.6835(6) 0.3771(7) 0.4417(5) 0.121(4) Uani 1 1 d D U . . .
H39A H 0.677304 0.330391 0.427011 0.182 Uiso 1 1 calc R U . . .
H39B H 0.682734 0.383623 0.487596 0.182 Uiso 1 1 calc R U . . .
H39C H 0.726814 0.402909 0.432899 0.182 Uiso 1 1 calc R U . . .
C40 C 0.6236(7) 0.3932(8) 0.3346(4) 0.144(5) Uani 1 1 d D U . . .
H40A H 0.628579 0.350326 0.317958 0.217 Uiso 1 1 calc R U . . .
H40B H 0.659570 0.428230 0.323969 0.217 Uiso 1 1 calc R U . . .
H40C H 0.579933 0.397163 0.315611 0.217 Uiso 1 1 calc R U . . .
C41 C 0.5056(8) 0.3688(7) 0.0721(5) 0.101(3) Uani 1 1 d . U . . .
C42 C 0.4406(8) 0.3291(6) 0.0526(6) 0.105(3) Uani 1 1 d D U . . .
C43 C 0.4015(8) 0.3709(7) 0.0393(6) 0.106(3) Uani 1 1 d . U . . .
C44 C 0.5669(8) 0.3521(6) 0.0934(5) 0.120(3) Uani 1 1 d D U . . .
H44 H 0.603853 0.392537 0.092132 0.144 Uiso 1 1 calc R U . . .
C45 C 0.5842(8) 0.2969(6) 0.0522(5) 0.135(5) Uani 1 1 d D U . . .
H45A H 0.632706 0.308913 0.051347 0.202 Uiso 1 1 calc R U . . .
H45B H 0.560010 0.290770 0.008860 0.202 Uiso 1 1 calc R U . . .
H45C H 0.571045 0.255961 0.070241 0.202 Uiso 1 1 calc R U . . .
C46 C 0.5691(8) 0.3459(7) 0.1641(5) 0.141(5) Uani 1 1 d D U . . .
H46A H 0.544679 0.301057 0.168696 0.212 Uiso 1 1 calc R U . . .
H46B H 0.547997 0.377124 0.184232 0.212 Uiso 1 1 calc R U . . .
H46C H 0.615878 0.355571 0.184510 0.212 Uiso 1 1 calc R U . . .
C47 C 0.3282(7) 0.3603(7) 0.0221(6) 0.129(3) Uani 1 1 d D U . . .
H47 H 0.325470 0.402658 0.007439 0.155 Uiso 1 1 calc R U . . .
C48 C 0.2876(8) 0.3090(8) -0.0340(5) 0.163(6) Uani 1 1 d D U . . .
H48A H 0.240314 0.308923 -0.038212 0.245 Uiso 1 1 calc R U . . .
H48B H 0.305027 0.319803 -0.073114 0.245 Uiso 1 1 calc R U . . .
H48C H 0.291399 0.265458 -0.026647 0.245 Uiso 1 1 calc R U . . .
C49 C 0.2940(7) 0.3601(8) 0.0815(5) 0.147(5) Uani 1 1 d D U . . .
H49A H 0.304125 0.326745 0.106073 0.220 Uiso 1 1 calc R U . . .
H49B H 0.245306 0.350008 0.068702 0.220 Uiso 1 1 calc R U . . .
H49C H 0.310740 0.403467 0.107706 0.220 Uiso 1 1 calc R U . . .
C50 C 0.4163(6) 0.2556(3) 0.0456(5) 0.137(3) Uani 1 1 d DG U . . .
C51 C 0.3976(6) 0.2270(5) 0.0983(4) 0.164(4) Uani 1 1 d G U . . .
H51 H 0.401494 0.253824 0.137737 0.197 Uiso 1 1 calc R U . . .
C52 C 0.3731(6) 0.1591(5) 0.0932(5) 0.187(4) Uani 1 1 d G U . . .
H52 H 0.360274 0.139483 0.129150 0.225 Uiso 1 1 calc R U . . .
C53 C 0.3674(7) 0.1198(3) 0.0354(6) 0.198(4) Uani 1 1 d DG U . . .
C54 C 0.3861(7) 0.1484(5) -0.0172(5) 0.181(4) Uani 1 1 d G U . . .
H54 H 0.382221 0.121608 -0.056715 0.217 Uiso 1 1 calc R U . . .
C55 C 0.4106(6) 0.2164(5) -0.0121(4) 0.158(4) Uani 1 1 d G U . . .
H55 H 0.423441 0.235949 -0.048129 0.189 Uiso 1 1 calc R U . . .
C56 C 0.3340(12) 0.0477(6) 0.0322(11) 0.238(5) Uani 1 1 d D U . . .
H56 H 0.342064 0.032308 0.071567 0.285 Uiso 1 1 calc R U . . .
C57 C 0.2631(7) -0.0599(7) -0.0081(10) 0.240(5) Uani 1 1 d D U . . .
H57A H 0.282512 -0.078822 0.027328 0.288 Uiso 1 1 calc R U . . .
H57B H 0.266770 -0.085197 -0.048371 0.288 Uiso 1 1 calc R U . . .
C59 C 0.1618(9) -0.0322(5) 0.0371(6) 0.230(5) Uani 1 1 d G U . . .
H59 H 0.189704 0.004275 0.066313 0.276 Uiso 1 1 calc R U . . .
C58 C 0.1900(6) -0.0678(8) -0.0044(8) 0.232(5) Uani 1 1 d DG U . . .
C63 C 0.1491(10) -0.1211(7) -0.0471(6) 0.238(6) Uani 1 1 d G U . . .
H63 H 0.168467 -0.145441 -0.075490 0.286 Uiso 1 1 calc R U . . .
C62 C 0.0800(9) -0.1388(5) -0.0483(6) 0.243(6) Uani 1 1 d G U . . .
H62 H 0.052060 -0.175293 -0.077511 0.292 Uiso 1 1 calc R U . . .
C61 C 0.0517(6) -0.1032(8) -0.0068(8) 0.241(6) Uani 1 1 d G U . . .
H61 H 0.004474 -0.115361 -0.007621 0.289 Uiso 1 1 calc R U . . .
C60 C 0.0926(10) -0.0499(8) 0.0359(7) 0.226(5) Uani 1 1 d DG U . . .
C64 C 0.0574(8) -0.0149(7) 0.0788(8) 0.221(5) Uani 1 1 d D U . . .
H64A H 0.018327 -0.005812 0.054194 0.265 Uiso 1 1 calc R U . . .
H64B H 0.041685 -0.041413 0.111909 0.265 Uiso 1 1 calc R U . . .
C65 C 0.1073(8) 0.0561(6) 0.1710(10) 0.190(5) Uani 1 1 d D U . . .
H65 H 0.078672 0.028180 0.194030 0.228 Uiso 1 1 calc R U . . .
C69 C 0.2486(5) 0.2323(4) 0.2680(5) 0.138(3) Uani 1 1 d DG U . . .
C70 C 0.2030(6) 0.1902(6) 0.2974(4) 0.146(4) Uani 1 1 d G U . . .
H70 H 0.202058 0.200176 0.341499 0.175 Uiso 1 1 calc R U . . .
C71 C 0.1587(5) 0.1334(5) 0.2622(6) 0.158(4) Uani 1 1 d G U . . .
H71 H 0.127504 0.104586 0.282267 0.189 Uiso 1 1 calc R U . . .
C66 C 0.1600(5) 0.1187(4) 0.1976(6) 0.167(4) Uani 1 1 d DG U . . .
C67 C 0.2057(6) 0.1609(6) 0.1683(4) 0.176(4) Uani 1 1 d G U . . .
H67 H 0.206579 0.150876 0.124136 0.211 Uiso 1 1 calc R U . . .
C68 C 0.2499(5) 0.2177(5) 0.2034(5) 0.163(4) Uani 1 1 d G U . . .
H68 H 0.281134 0.246466 0.183367 0.195 Uiso 1 1 calc R U . . .
C72 C 0.2942(7) 0.2946(7) 0.3051(6) 0.122(3) Uani 1 1 d D U . . .
C73 C 0.3607(8) 0.3084(8) 0.3392(7) 0.119(3) Uani 1 1 d . U . . .
C74 C 0.2833(8) 0.3569(8) 0.3180(7) 0.115(3) Uani 1 1 d . U . . .
C75 C 0.4019(8) 0.2611(6) 0.3467(7) 0.137(3) Uani 1 1 d D U . . .
H75 H 0.442108 0.282973 0.379724 0.165 Uiso 1 1 calc R U . . .
C76 C 0.3631(8) 0.1973(7) 0.3692(7) 0.164(5) Uani 1 1 d D U . . .
H76A H 0.320554 0.177691 0.340312 0.245 Uiso 1 1 calc R U . . .
H76B H 0.353874 0.207649 0.412294 0.245 Uiso 1 1 calc R U . . .
H76C H 0.390190 0.166063 0.369154 0.245 Uiso 1 1 calc R U . . .
C77 C 0.4269(8) 0.2477(8) 0.2828(6) 0.168(5) Uani 1 1 d D U . . .
H77A H 0.430655 0.286005 0.260526 0.252 Uiso 1 1 calc R U . . .
H77B H 0.394844 0.209121 0.256371 0.252 Uiso 1 1 calc R U . . .
H77C H 0.470946 0.239432 0.290901 0.252 Uiso 1 1 calc R U . . .
C78 C 0.2174(6) 0.377310 0.2910(6) 0.141(4) Uani 1 1 d D U . . .
H78 H 0.197061 0.332887 0.265173 0.169 Uiso 1 1 calc R U . . .
C79 C 0.2265(7) 0.4091(8) 0.2317(5) 0.147(5) Uani 1 1 d D U . . .
H79A H 0.260701 0.451654 0.242647 0.221 Uiso 1 1 calc R U . . .
H79B H 0.183809 0.415787 0.213468 0.221 Uiso 1 1 calc R U . . .
H79C H 0.240807 0.380543 0.200623 0.221 Uiso 1 1 calc R U . . .
C80 C 0.1546(8) 0.3725(10) 0.3219(7) 0.194(6) Uani 1 1 d D U . . .
H80A H 0.162775 0.410271 0.355240 0.292 Uiso 1 1 calc R U . . .
H80B H 0.143655 0.331771 0.340581 0.292 Uiso 1 1 calc R U . . .
H80C H 0.116923 0.372399 0.289674 0.292 Uiso 1 1 calc R U . . .
C81 C 0.3365(9) 0.6127(8) 0.0734(7) 0.120(3) Uani 1 1 d . U . . .
C82 C 0.3443(8) 0.6791(8) 0.0995(7) 0.126(3) Uani 1 1 d D U . . .
C83 C 0.4122(9) 0.7056(8) 0.1181(7) 0.128(3) Uani 1 1 d . U . . .
C84 C 0.2702(7) 0.5593(7) 0.0464(7) 0.134(4) Uani 1 1 d D U . . .
H84 H 0.284680 0.524849 0.020789 0.161 Uiso 1 1 calc R U . . .
C85 C 0.2417(8) 0.5251(8) 0.1007(6) 0.167(5) Uani 1 1 d D U . . .
H85A H 0.219782 0.478511 0.084983 0.251 Uiso 1 1 calc R U . . .
H85B H 0.208873 0.545905 0.116175 0.251 Uiso 1 1 calc R U . . .
H85C H 0.278343 0.529142 0.135479 0.251 Uiso 1 1 calc R U . . .
C86 C 0.2180(8) 0.5772(8) -0.0018(6) 0.173(6) Uani 1 1 d D U . . .
H86A H 0.240461 0.597753 -0.034934 0.260 Uiso 1 1 calc R U . . .
H86B H 0.197780 0.607853 0.020586 0.260 Uiso 1 1 calc R U . . .
H86C H 0.182793 0.537121 -0.021174 0.260 Uiso 1 1 calc R U . . .
C87 C 0.4561(9) 0.7723(7) 0.1498(6) 0.146(4) Uani 1 1 d D U . . .
H87 H 0.504000 0.771652 0.151849 0.175 Uiso 1 1 calc R U . . .
C88 C 0.4420(10) 0.7830(8) 0.2181(6) 0.199(7) Uani 1 1 d D U . . .
H88A H 0.474859 0.822748 0.241645 0.298 Uiso 1 1 calc R U . . .
H88B H 0.445570 0.745001 0.238903 0.298 Uiso 1 1 calc R U . . .
H88C H 0.396636 0.787979 0.217499 0.298 Uiso 1 1 calc R U . . .
C89 C 0.4453(10) 0.8243(7) 0.1086(7) 0.188(6) Uani 1 1 d D U . . .
H89A H 0.397549 0.814158 0.091002 0.282 Uiso 1 1 calc R U . . .
H89B H 0.471683 0.824316 0.073828 0.282 Uiso 1 1 calc R U . . .
H89C H 0.459723 0.867787 0.134718 0.282 Uiso 1 1 calc R U . . .
C93 C 0.1882(5) 0.7739(5) 0.1156(5) 0.157(3) Uani 1 1 d DG U . . .
C94 C 0.2062(5) 0.7387(5) 0.1625(4) 0.162(4) Uani 1 1 d G U . . .
H94 H 0.183571 0.735193 0.198417 0.194 Uiso 1 1 calc R U . . .
C95 C 0.2572(5) 0.7087(5) 0.1570(4) 0.157(3) Uani 1 1 d G U . . .
H95 H 0.269500 0.684661 0.189037 0.189 Uiso 1 1 calc R U . . .
C90 C 0.2903(5) 0.7138(5) 0.1045(5) 0.136(3) Uani 1 1 d DG U . . .
C91 C 0.2723(5) 0.7490(5) 0.0576(4) 0.145(3) Uani 1 1 d G U . . .
H91 H 0.294951 0.752524 0.021683 0.174 Uiso 1 1 calc R U . . .
C92 C 0.2213(5) 0.7790(5) 0.0631(4) 0.150(3) Uani 1 1 d G U . . .
H92 H 0.209021 0.803056 0.031062 0.180 Uiso 1 1 calc R U . . .
C96 C 0.1346(8) 0.8078(8) 0.1213(9) 0.166(4) Uani 1 1 d D U . . .
H96 H 0.123691 0.831620 0.088512 0.199 Uiso 1 1 calc R U . . .
C97 C 0.0529(8) 0.8426(7) 0.1673(7) 0.187(4) Uani 1 1 d D U . . .
H97A H 0.007592 0.811415 0.163312 0.224 Uiso 1 1 calc R U . . .
H97B H 0.054088 0.865428 0.129496 0.224 Uiso 1 1 calc DR U . . .
C99 C 0.1259(6) 0.9131(6) 0.2655(7) 0.192(4) Uani 1 1 d G U . . .
H99 H 0.162509 0.897466 0.255111 0.230 Uiso 1 1 calc R U . . .
C98 C 0.0644(8) 0.8920(5) 0.2256(5) 0.189(4) Uani 1 1 d DG U . . .
C103 C 0.0109(6) 0.9148(6) 0.2409(7) 0.203(5) Uani 1 1 d G U . . .
H103 H -0.031191 0.900383 0.213569 0.244 Uiso 1 1 calc R U . . .
C102 C 0.0190(6) 0.9587(6) 0.2961(7) 0.209(5) Uani 1 1 d G U . . .
H102 H -0.017608 0.974328 0.306528 0.251 Uiso 1 1 calc R U . . .
C101 C 0.0805(8) 0.9798(5) 0.3360(6) 0.209(5) Uani 1 1 d G U . . .
H101 H 0.086033 1.009841 0.373780 0.251 Uiso 1 1 calc R U . . .
C100 C 0.1340(6) 0.9570(6) 0.3208(7) 0.202(4) Uani 1 1 d DG U . . .
C104 C 0.1984(8) 0.9897(7) 0.3643(9) 0.212(5) Uani 1 1 d D U . . .
H10A H 0.229684 1.018743 0.341620 0.254 Uiso 1 1 calc R U . . .
H10B H 0.189748 1.016997 0.401031 0.254 Uiso 1 1 calc R U . . .
C105 C 0.2664(12) 0.9209(9) 0.3774(11) 0.224(5) Uani 1 1 d D U . . .
H105 H 0.293064 0.946051 0.351045 0.269 Uiso 1 1 calc R U . . .
C106 C 0.2925(6) 0.8640(5) 0.3930(6) 0.197(4) Uani 1 1 d DG U . . .
C111 C 0.2811(5) 0.8309(6) 0.4447(5) 0.188(4) Uani 1 1 d G U . . .
H111 H 0.256532 0.845116 0.475213 0.225 Uiso 1 1 calc R U . . .
C110 C 0.3056(6) 0.7770(5) 0.4518(5) 0.169(4) Uani 1 1 d G U . . .
H110 H 0.297774 0.754360 0.487213 0.202 Uiso 1 1 calc R U . . .
C109 C 0.3415(6) 0.7562(4) 0.4072(6) 0.152(3) Uani 1 1 d DG U . . .
C108 C 0.3530(6) 0.7893(6) 0.3555(5) 0.168(4) Uani 1 1 d G U . . .
H108 H 0.377516 0.775113 0.324948 0.202 Uiso 1 1 calc R U . . .
C107 C 0.3285(6) 0.8432(5) 0.3483(5) 0.189(4) Uani 1 1 d G U . . .
H107 H 0.336275 0.865869 0.312946 0.227 Uiso 1 1 calc R U . . .
C112 C 0.3652(8) 0.6965(7) 0.4156(7) 0.125(3) Uani 1 1 d D U . . .
C113 C 0.3249(8) 0.6329(9) 0.3916(7) 0.124(3) Uani 1 1 d . U . . .
C114 C 0.4258(8) 0.6911(8) 0.4390(7) 0.121(3) Uani 1 1 d . U . . .
C115 C 0.2542(7) 0.5973(9) 0.3566(6) 0.147(4) Uani 1 1 d D U . . .
H115 H 0.250887 0.549888 0.358655 0.176 Uiso 1 1 calc R U . . .
C116 C 0.2532(8) 0.6021(10) 0.2868(6) 0.201(7) Uani 1 1 d D U . . .
H11A H 0.264518 0.648416 0.280827 0.302 Uiso 1 1 calc R U . . .
H11B H 0.208303 0.579139 0.263502 0.302 Uiso 1 1 calc R U . . .
H11C H 0.286178 0.581783 0.270804 0.302 Uiso 1 1 calc R U . . .
C117 C 0.2004(7) 0.6097(9) 0.3930(7) 0.171(6) Uani 1 1 d D U . . .
H11D H 0.213255 0.607572 0.438091 0.257 Uiso 1 1 calc R U . . .
H11E H 0.157826 0.576256 0.376409 0.257 Uiso 1 1 calc R U . . .
H11F H 0.195127 0.653366 0.388181 0.257 Uiso 1 1 calc R U . . .
C118 C 0.4875(9) 0.7422(7) 0.4715(7) 0.148(4) Uani 1 1 d D U . . .
H118 H 0.515967 0.718355 0.494567 0.178 Uiso 1 1 calc R U . . .
C119 C 0.5268(8) 0.7715(7) 0.4203(7) 0.163(5) Uani 1 1 d D U . . .
H11G H 0.499637 0.793128 0.394223 0.244 Uiso 1 1 calc R U . . .
H11H H 0.536867 0.736344 0.393325 0.244 Uiso 1 1 calc R U . . .
H11I H 0.568790 0.803810 0.440847 0.244 Uiso 1 1 calc R U . . .
C120 C 0.4741(9) 0.7915(8) 0.5222(7) 0.195(6) Uani 1 1 d D U . . .
H12A H 0.426905 0.777228 0.528141 0.293 Uiso 1 1 calc R U . . .
H12B H 0.483586 0.834991 0.508618 0.293 Uiso 1 1 calc R U . . .
H12C H 0.503109 0.793780 0.562450 0.293 Uiso 1 1 calc R U . . .

loop_
_atom_site_aniso_label
_atom_site_aniso_U_11
_atom_site_aniso_U_22
_atom_site_aniso_U_33
_atom_site_aniso_U_23
_atom_site_aniso_U_13
_atom_site_aniso_U_12
Au1 0.1340(5) 0.1025(4) 0.0848(4) 0.0412(3) 0.0398(3) 0.0481(4)
Au2 0.1221(5) 0.1040(4) 0.0889(4) 0.0408(3) 0.0502(3) 0.0451(4)
Au3 0.1293(5) 0.1050(4) 0.0768(4) 0.0394(3) 0.0400(3) 0.0541(4)
Au4 0.1175(5) 0.1160(5) 0.0766(4) 0.0400(3) 0.0411(3) 0.0543(4)
Au5 0.1105(4) 0.1123(4) 0.0784(4) 0.0438(3) 0.0447(3) 0.0466(4)
Au6 0.1116(4) 0.1235(5) 0.0839(4) 0.0444(3) 0.0498(3) 0.0519(4)
N1 0.117(6) 0.127(6) 0.108(6) 0.053(5) 0.048(5) 0.057(5)
N2 0.118(6) 0.122(6) 0.126(6) 0.042(5) 0.037(5) 0.055(5)
N3 0.148(6) 0.101(5) 0.058(4) 0.042(4) 0.058(4) 0.063(5)
N4 0.150(6) 0.088(5) 0.061(5) 0.028(4) 0.044(5) 0.056(5)
N5 0.146(7) 0.111(6) 0.095(6) 0.042(5) 0.056(5) 0.073(5)
N6 0.173(7) 0.109(6) 0.087(6) 0.032(5) 0.048(5) 0.058(5)
N7 0.115(5) 0.130(6) 0.062(5) 0.046(5) 0.031(5) 0.058(5)
N8 0.124(5) 0.127(5) 0.065(5) 0.050(5) 0.056(4) 0.058(5)
N9 0.124(6) 0.127(6) 0.101(6) 0.051(5) 0.036(5) 0.061(5)
N10 0.106(6) 0.125(6) 0.089(6) 0.052(5) 0.043(5) 0.042(5)
N11 0.129(6) 0.152(7) 0.091(6) 0.054(5) 0.064(5) 0.075(5)
N12 0.130(6) 0.144(7) 0.097(6) 0.042(5) 0.043(5) 0.084(6)
N13 0.145(7) 0.262(10) 0.163(8) 0.054(9) 0.016(7) 0.045(8)
N14 0.122(7) 0.266(9) 0.212(9) 0.075(9) 0.041(7) 0.082(8)
N15 0.333(11) 0.125(8) 0.254(10) 0.011(8) -0.031(9) 0.007(9)
N16 0.246(10) 0.145(8) 0.204(9) 0.053(7) -0.043(9) 0.021(7)
N17 0.209(9) 0.177(8) 0.211(9) 0.083(7) 0.085(7) 0.123(6)
N18 0.265(10) 0.180(9) 0.300(10) 0.045(8) 0.056(9) 0.135(7)
C1 0.135(6) 0.132(6) 0.109(6) 0.048(5) 0.039(5) 0.052(5)
C2 0.118(6) 0.149(6) 0.122(6) 0.059(5) 0.043(5) 0.048(5)
C3 0.127(6) 0.141(6) 0.141(7) 0.053(6) 0.033(6) 0.069(6)
C4 0.170(9) 0.142(7) 0.121(8) 0.033(6) 0.024(6) 0.064(7)
C5 0.260(15) 0.125(11) 0.145(11) 0.039(8) 0.034(11) 0.058(11)
C6 0.223(14) 0.173(12) 0.093(9) 0.020(9) 0.034(8) 0.081(11)
C7 0.166(9) 0.157(8) 0.178(9) 0.032(7) 0.026(7) 0.080(7)
C8 0.254(15) 0.144(12) 0.163(12) 0.028(9) -0.016(11) 0.083(11)
C9 0.256(16) 0.206(14) 0.182(13) 0.000(12) 0.044(11) 0.116(12)
C10 0.125(6) 0.203(8) 0.136(7) 0.049(7) 0.041(6) 0.025(7)
C11 0.129(7) 0.257(9) 0.141(7) 0.051(8) 0.035(6) 0.003(8)
C12 0.134(7) 0.271(10) 0.153(8) 0.047(8) 0.033(6) 0.003(9)
C13 0.130(7) 0.242(9) 0.148(7) 0.052(8) 0.037(6) 0.020(7)
C14 0.143(7) 0.244(10) 0.160(8) 0.035(9) 0.033(7) 0.002(8)
C15 0.135(7) 0.230(9) 0.155(8) 0.033(8) 0.039(6) 0.010(8)
C16 0.141(7) 0.246(10) 0.158(8) 0.054(9) 0.026(7) 0.033(8)
C17 0.146(8) 0.280(10) 0.187(9) 0.060(8) 0.009(7) 0.036(8)
C19 0.132(8) 0.287(10) 0.205(9) 0.074(9) 0.012(7) 0.050(8)
C18 0.139(8) 0.290(10) 0.195(9) 0.073(8) 0.005(6) 0.038(8)
C23 0.154(9) 0.306(11) 0.205(10) 0.075(9) -0.008(7) 0.031(9)
C22 0.162(9) 0.307(12) 0.214(10) 0.074(10) -0.015(8) 0.033(9)
C21 0.154(9) 0.300(11) 0.217(10) 0.078(10) -0.002(7) 0.048(9)
C20 0.134(8) 0.287(10) 0.213(9) 0.073(9) 0.018(7) 0.053(8)
C24 0.129(7) 0.282(10) 0.223(9) 0.071(9) 0.040(7) 0.065(9)
C25 0.128(7) 0.268(9) 0.191(9) 0.058(9) 0.053(6) 0.071(8)
C29 0.115(5) 0.189(7) 0.107(6) 0.048(6) 0.050(5) 0.064(6)
C30 0.120(6) 0.201(8) 0.123(7) 0.060(7) 0.051(6) 0.074(7)
C31 0.120(6) 0.226(8) 0.147(7) 0.067(7) 0.046(6) 0.084(7)
C26 0.118(6) 0.260(8) 0.155(7) 0.057(7) 0.056(5) 0.080(7)
C27 0.123(7) 0.279(9) 0.146(7) 0.045(8) 0.053(6) 0.062(8)
C28 0.119(6) 0.250(9) 0.123(7) 0.057(7) 0.051(6) 0.057(8)
C32 0.115(5) 0.144(6) 0.071(5) 0.051(5) 0.043(5) 0.051(5)
C33 0.118(5) 0.136(5) 0.070(5) 0.053(5) 0.034(5) 0.049(5)
C34 0.121(6) 0.133(6) 0.071(5) 0.047(5) 0.051(5) 0.056(5)
C35 0.145(7) 0.128(6) 0.103(7) 0.059(6) 0.027(6) 0.050(6)
C36 0.196(13) 0.149(11) 0.107(9) 0.061(8) 0.011(9) 0.013(10)
C37 0.182(11) 0.129(10) 0.099(9) 0.043(8) 0.029(7) 0.033(9)
C38 0.126(7) 0.144(7) 0.088(6) 0.032(6) 0.047(6) 0.053(6)
C39 0.127(10) 0.146(10) 0.121(9) 0.050(8) 0.060(7) 0.060(8)
C40 0.149(11) 0.208(13) 0.083(7) -0.015(8) 0.028(8) 0.071(10)
C41 0.159(6) 0.101(5) 0.071(5) 0.040(5) 0.044(5) 0.062(5)
C42 0.166(6) 0.092(5) 0.079(5) 0.035(5) 0.041(5) 0.056(5)
C43 0.155(6) 0.100(5) 0.083(5) 0.027(5) 0.042(5) 0.053(5)
C44 0.176(8) 0.117(7) 0.093(6) 0.025(6) 0.036(6) 0.075(6)
C45 0.216(13) 0.120(10) 0.107(9) 0.044(7) 0.046(9) 0.094(9)
C46 0.198(12) 0.167(11) 0.092(7) 0.035(8) 0.022(8) 0.101(10)
C47 0.150(7) 0.130(7) 0.120(7) 0.014(6) 0.052(6) 0.051(7)
C48 0.171(12) 0.193(13) 0.110(9) 0.033(8) 0.048(9) 0.008(11)
C49 0.151(11) 0.178(12) 0.114(9) 0.007(9) 0.046(8) 0.044(10)
C50 0.209(7) 0.098(5) 0.114(6) 0.032(5) 0.031(6) 0.048(6)
C51 0.245(9) 0.099(6) 0.144(7) 0.038(6) 0.055(8) 0.022(7)
C52 0.278(10) 0.101(7) 0.173(8) 0.038(6) 0.052(8) 0.020(8)
C53 0.291(9) 0.100(6) 0.181(8) 0.022(6) 0.019(8) 0.022(7)
C54 0.273(10) 0.102(6) 0.151(8) 0.006(6) 0.012(8) 0.039(8)
C55 0.245(9) 0.102(6) 0.120(7) 0.020(6) 0.014(8) 0.043(7)
C56 0.320(11) 0.121(8) 0.228(10) 0.015(8) -0.008(9) 0.012(9)
C57 0.322(11) 0.109(7) 0.250(10) 0.028(8) -0.036(10) 0.030(9)
C59 0.294(11) 0.137(8) 0.227(10) 0.048(7) -0.062(9) 0.041(9)
C58 0.307(10) 0.118(8) 0.233(9) 0.038(7) -0.064(9) 0.039(8)
C63 0.310(12) 0.135(8) 0.227(10) 0.035(8) -0.078(10) 0.039(9)
C62 0.309(12) 0.148(9) 0.231(11) 0.030(8) -0.078(10) 0.044(9)
C61 0.302(11) 0.149(9) 0.230(11) 0.036(8) -0.083(10) 0.044(9)
C60 0.286(10) 0.134(8) 0.221(9) 0.048(7) -0.073(9) 0.040(8)
C64 0.267(10) 0.141(8) 0.223(9) 0.057(7) -0.066(9) 0.035(8)
C65 0.214(9) 0.137(8) 0.199(9) 0.060(8) -0.020(9) 0.024(7)
C69 0.155(7) 0.117(6) 0.149(7) 0.058(6) 0.026(6) 0.035(5)
C70 0.166(9) 0.118(7) 0.159(8) 0.056(6) 0.035(7) 0.031(6)
C71 0.180(9) 0.119(7) 0.177(8) 0.067(7) 0.026(8) 0.028(6)
C66 0.194(8) 0.123(7) 0.177(7) 0.059(6) 0.006(7) 0.027(6)
C67 0.201(9) 0.132(8) 0.178(8) 0.051(7) 0.015(8) 0.013(7)
C68 0.189(9) 0.129(8) 0.157(7) 0.053(7) 0.026(7) 0.008(7)
C72 0.139(6) 0.123(6) 0.121(6) 0.063(5) 0.036(5) 0.042(5)
C73 0.130(6) 0.129(6) 0.120(6) 0.058(5) 0.039(5) 0.053(5)
C74 0.126(6) 0.128(6) 0.110(6) 0.062(5) 0.035(5) 0.042(5)
C75 0.143(8) 0.135(7) 0.157(8) 0.052(7) 0.038(7) 0.062(6)
C76 0.177(13) 0.151(11) 0.190(12) 0.087(10) 0.023(10) 0.072(10)
C77 0.164(13) 0.191(13) 0.167(12) 0.030(11) 0.043(10) 0.071(10)
C78 0.137(7) 0.157(8) 0.138(8) 0.064(7) 0.021(6) 0.042(7)
C79 0.174(12) 0.181(12) 0.107(9) 0.050(8) 0.021(8) 0.075(10)
C80 0.187(12) 0.246(15) 0.172(13) 0.065(12) 0.074(10) 0.063(12)
C81 0.154(7) 0.120(6) 0.121(6) 0.043(5) 0.044(6) 0.079(5)
C82 0.174(6) 0.125(6) 0.115(6) 0.037(5) 0.045(6) 0.087(5)
C83 0.179(7) 0.121(6) 0.107(6) 0.024(5) 0.034(6) 0.076(5)
C84 0.159(8) 0.128(7) 0.147(8) 0.039(6) 0.032(7) 0.082(6)
C85 0.191(13) 0.148(12) 0.171(12) 0.043(9) 0.050(10) 0.044(10)
C86 0.193(13) 0.178(13) 0.164(12) 0.038(10) 0.007(10) 0.083(11)
C87 0.203(9) 0.126(7) 0.127(8) 0.016(6) 0.023(8) 0.078(7)
C88 0.259(16) 0.185(13) 0.130(9) -0.017(10) 0.042(11) 0.035(13)
C89 0.265(16) 0.124(10) 0.179(12) 0.042(9) 0.027(12) 0.056(11)
C93 0.208(8) 0.166(7) 0.162(7) 0.080(6) 0.071(6) 0.125(6)
C94 0.216(9) 0.183(8) 0.157(8) 0.085(6) 0.080(7) 0.131(6)
C95 0.214(8) 0.174(8) 0.147(7) 0.075(7) 0.073(6) 0.125(6)
C90 0.195(7) 0.143(6) 0.125(6) 0.052(5) 0.065(6) 0.110(5)
C91 0.205(8) 0.153(8) 0.131(7) 0.057(6) 0.059(6) 0.114(6)
C92 0.207(9) 0.158(8) 0.144(7) 0.070(7) 0.066(6) 0.113(6)
C96 0.208(9) 0.164(8) 0.192(9) 0.087(7) 0.077(7) 0.121(6)
C97 0.214(9) 0.180(9) 0.237(9) 0.083(7) 0.096(8) 0.130(7)
C99 0.228(9) 0.164(9) 0.251(10) 0.096(7) 0.103(8) 0.115(8)
C98 0.219(9) 0.168(8) 0.250(9) 0.092(7) 0.103(7) 0.121(7)
C103 0.229(9) 0.180(9) 0.268(11) 0.076(8) 0.105(9) 0.126(8)
C102 0.234(10) 0.187(10) 0.270(11) 0.074(8) 0.101(9) 0.123(9)
C101 0.238(10) 0.183(9) 0.269(11) 0.081(8) 0.099(9) 0.122(8)
C100 0.238(9) 0.169(8) 0.263(10) 0.081(7) 0.098(8) 0.123(7)
C104 0.252(10) 0.162(9) 0.282(10) 0.058(8) 0.081(8) 0.136(7)
C105 0.254(10) 0.178(9) 0.283(10) 0.039(8) 0.046(9) 0.130(7)
C106 0.231(9) 0.165(8) 0.242(9) 0.043(7) 0.049(7) 0.124(6)
C111 0.212(9) 0.164(8) 0.231(9) 0.033(7) 0.063(8) 0.115(7)
C110 0.192(9) 0.164(8) 0.199(9) 0.044(7) 0.068(7) 0.112(7)
C109 0.178(7) 0.158(7) 0.165(7) 0.051(6) 0.058(6) 0.103(6)
C108 0.210(9) 0.158(8) 0.187(8) 0.062(7) 0.061(7) 0.110(7)
C107 0.229(9) 0.166(8) 0.218(9) 0.062(7) 0.050(8) 0.115(7)
C112 0.148(6) 0.149(6) 0.121(6) 0.048(6) 0.053(5) 0.088(5)
C113 0.140(6) 0.163(7) 0.104(6) 0.056(6) 0.046(5) 0.078(5)
C114 0.137(6) 0.147(7) 0.118(6) 0.041(6) 0.051(5) 0.085(5)
C115 0.141(7) 0.202(9) 0.124(7) 0.056(7) 0.027(6) 0.081(7)
C116 0.186(14) 0.265(16) 0.133(9) 0.077(12) -0.014(9) 0.029(13)
C117 0.114(10) 0.251(15) 0.164(12) 0.084(11) 0.028(8) 0.053(10)
C118 0.161(8) 0.153(8) 0.158(9) 0.029(7) 0.041(7) 0.079(7)
C119 0.172(12) 0.142(11) 0.192(13) 0.058(10) 0.037(10) 0.056(9)
C120 0.223(15) 0.185(13) 0.190(13) 0.004(10) 0.027(11) 0.092(12)

loop_
_atom_type_symbol
_atom_type_description
_atom_type_scat_dispersion_real
_atom_type_scat_dispersion_imag
_atom_type_scat_source
C C 0.0181 0.0091 'International Tables Vol C Tables 4.2.6.8 and 6.1.1.4'
H H 0.0000 0.0000 'International Tables Vol C Tables 4.2.6.8 and 6.1.1.4'
Au Au -4.4197 7.2980 'International Tables Vol C Tables 4.2.6.8 and 6.1.1.4'
Cl Cl 0.3639 0.7018 'International Tables Vol C Tables 4.2.6.8 and 6.1.1.4'
N N 0.0311 0.0180 'International Tables Vol C Tables 4.2.6.8 and 6.1.1.4'

loop_
_exptl_crystal_face_index_h
_exptl_crystal_face_index_k
_exptl_crystal_face_index_l
_exptl_crystal_face_perp_dist
0 0 1 0.3345
0 0 -1 0.1819
1 0 0 0.0096
-1 0 0 0.0096
0 -1 0 0.0133
0 1 0 0.0133
1 -1 0 0.0094
-1 1 0 0.0094

loop_
_geom_angle_atom_site_label_1
_geom_angle_atom_site_label_2
_geom_angle_atom_site_label_3
_geom_angle
_geom_angle_site_symmetry_1
_geom_angle_site_symmetry_3
_geom_angle_publ_flag
Au2 Au1 Au3 60.438(17) . . ?
N1 Au1 Au2 62.4(3) . . ?
N1 Au1 Au3 122.7(3) . . ?
N6 Au1 Au2 120.5(3) . . ?
N6 Au1 Au3 60.1(3) . . ?
N6 Au1 N1 175.6(4) . . ?
Au1 Au2 Au3 59.931(18) . . ?
N2 Au2 Au1 61.7(3) . . ?
N2 Au2 Au3 121.7(3) . . ?
N3 Au2 Au1 120.5(3) . . ?
N3 Au2 Au3 60.8(3) . . ?
N3 Au2 N2 173.6(4) . . ?
Au1 Au3 Au2 59.632(18) . . ?
N4 Au3 Au1 119.6(3) . . ?
N4 Au3 Au2 60.2(3) . . ?
N4 Au3 N5 175.3(4) . . ?
N5 Au3 Au1 60.9(4) . . ?
N5 Au3 Au2 120.5(4) . . ?
Au5 Au4 Au5 93.123(18) 2_666 . ?
Au5 Au4 Au6 111.42(2) 2_666 . ?
Au6 Au4 Au5 59.839(17) . . ?
N7 Au4 Au5 61.2(3) . . ?
N7 Au4 Au5 78.5(2) . 2_666 ?
N7 Au4 Au6 120.5(3) . . ?
N12 Au4 Au5 121.7(4) . . ?
N12 Au4 Au5 106.1(3) . 2_666 ?
N12 Au4 Au6 61.9(4) . . ?
N12 Au4 N7 174.0(4) . . ?
Au4 Au5 Au4 86.875(19) 2_666 . ?
Au4 Au5 Au6 108.017(19) 2_666 . ?
Au6 Au5 Au4 59.554(17) . . ?
N8 Au5 Au4 60.4(3) . . ?
N8 Au5 Au4 76.0(2) . 2_666 ?
N8 Au5 Au6 119.4(3) . . ?
N9 Au5 Au4 109.8(3) . 2_666 ?
N9 Au5 Au4 119.3(3) . . ?
N9 Au5 Au6 59.8(3) . . ?
N9 Au5 N8 174.1(4) . . ?
Au4 Au6 Au5 60.607(17) . . ?
N10 Au6 Au4 119.6(3) . . ?
N10 Au6 Au5 59.0(3) . . ?
N10 Au6 N11 177.5(4) . . ?
N11 Au6 Au4 59.9(3) . . ?
N11 Au6 Au5 120.5(3) . . ?
N2 N1 Au1 116.0(9) . . ?
C1 N1 Au1 135.1(10) . . ?
C1 N1 N2 108.9(11) . . ?
N1 N2 Au2 119.6(9) . . ?
C3 N2 Au2 133.4(11) . . ?
C3 N2 N1 106.3(13) . . ?
N4 N3 Au2 119.9(7) . . ?
C41 N3 Au2 132.8(10) . . ?
C41 N3 N4 106.0(12) . . ?
N3 N4 Au3 119.1(8) . . ?
C43 N4 Au3 130.5(10) . . ?
C43 N4 N3 109.2(10) . . ?
N6 N5 Au3 116.0(9) . . ?
C81 N5 Au3 132.1(12) . . ?
C81 N5 N6 110.5(12) . . ?
N5 N6 Au1 123.1(8) . . ?
C83 N6 Au1 131.6(11) . . ?
C83 N6 N5 104.7(13) . . ?
N8 N7 Au4 117.7(8) . . ?
C33 N7 Au4 133.2(10) . . ?
C33 N7 N8 108.2(11) . . ?
N7 N8 Au5 120.7(7) . . ?
C34 N8 Au5 135.0(10) . . ?
C34 N8 N7 103.7(11) . . ?
N10 N9 Au5 120.3(9) . . ?
C73 N9 Au5 130.9(10) . . ?
C73 N9 N10 107.4(12) . . ?
N9 N10 Au6 120.1(9) . . ?
C74 N10 Au6 134.0(10) . . ?
C74 N10 N9 105.9(12) . . ?
N12 N11 Au6 121.5(8) . . ?
N12 N11 C113 107.7(12) . . ?
C113 N11 Au6 130.6(12) . . ?
N11 N12 Au4 116.5(9) . . ?
C114 N12 Au4 134.8(12) . . ?
C114 N12 N11 107.4(12) . . ?
C16 N13 C17 121.1(17) . . ?
C25 N14 C24 121.3(16) . . ?
C56 N15 C57 136(2) . . ?
C65 N16 C64 108.8(14) . . ?
C96 N17 C97 115.2(13) . . ?
C105 N18 C104 137(3) . . ?
N1 C1 C4 117.3(14) . . ?
C2 C1 N1 107.8(14) . . ?
C2 C1 C4 134.8(17) . . ?
C1 C2 C3 107.5(14) . . ?
C1 C2 C10 125.4(16) . . ?
C10 C2 C3 127.1(14) . . ?
N2 C3 C2 109.5(13) . . ?
N2 C3 C7 122.0(18) . . ?
C7 C3 C2 128.0(17) . . ?
C1 C4 H4 102.1 . . ?
C1 C4 C5 115.2(11) . . ?
C1 C4 C6 116.6(12) . . ?
C5 C4 H4 102.1 . . ?
C5 C4 C6 115.4(10) . . ?
C6 C4 H4 102.1 . . ?
C4 C5 H5A 109.5 . . ?
C4 C5 H5B 109.5 . . ?
C4 C5 H5C 109.5 . . ?
H5A C5 H5B 109.5 . . ?
H5A C5 H5C 109.5 . . ?
H5B C5 H5C 109.5 . . ?
C4 C6 H6A 109.5 . . ?
C4 C6 H6B 109.5 . . ?
C4 C6 H6C 109.5 . . ?
H6A C6 H6B 109.5 . . ?
H6A C6 H6C 109.5 . . ?
H6B C6 H6C 109.5 . . ?
C3 C7 H7 95.3 . . ?
C3 C7 C8 118.7(13) . . ?
C3 C7 C9 115.3(14) . . ?
C8 C7 H7 95.3 . . ?
C9 C7 H7 95.3 . . ?
C9 C7 C8 123.5(12) . . ?
C7 C8 H8A 109.5 . . ?
C7 C8 H8B 109.5 . . ?
C7 C8 H8C 109.5 . . ?
H8A C8 H8B 109.5 . . ?
H8A C8 H8C 109.5 . . ?
H8B C8 H8C 109.5 . . ?
C7 C9 H9A 109.5 . . ?
C7 C9 H9B 109.5 . . ?
C7 C9 H9C 109.5 . . ?
H9A C9 H9B 109.5 . . ?
H9A C9 H9C 109.5 . . ?
H9B C9 H9C 109.5 . . ?
C11 C10 C2 117.9(10) . . ?
C11 C10 C15 120.0 . . ?
C15 C10 C2 122.1(10) . . ?
C10 C11 H11 120.0 . . ?
C10 C11 C12 120.0 . . ?
C12 C11 H11 120.0 . . ?
C11 C12 H12 120.0 . . ?
C11 C12 C13 120.0 . . ?
C13 C12 H12 120.0 . . ?
C12 C13 C16 121.1(12) . . ?
C14 C13 C12 120.0 . . ?
C14 C13 C16 118.9(12) . . ?
C13 C14 H14 120.0 . . ?
C13 C14 C15 120.0 . . ?
C15 C14 H14 120.0 . . ?
C10 C15 H15 120.0 . . ?
C14 C15 C10 120.0 . . ?
C14 C15 H15 120.0 . . ?
N13 C16 C13 128.1(18) . . ?
N13 C16 H16 115.9 . . ?
C13 C16 H16 115.9 . . ?
N13 C17 H17A 109.5 . . ?
N13 C17 H17B 109.5 . . ?
N13 C17 C18 110.9(14) . . ?
H17A C17 H17B 108.0 . . ?
C18 C17 H17A 109.5 . . ?
C18 C17 H17B 109.5 . . ?
C18 C19 H19 120.0 . . ?
C18 C19 C20 120.0 . . ?
C20 C19 H19 120.0 . . ?
C19 C18 C17 119.6(13) . . ?
C23 C18 C17 120.4(13) . . ?
C23 C18 C19 120.0 . . ?
C18 C23 H23 120.0 . . ?
C22 C23 C18 120.0 . . ?
C22 C23 H23 120.0 . . ?
C23 C22 H22 120.0 . . ?
C23 C22 C21 120.0 . . ?
C21 C22 H22 120.0 . . ?
C22 C21 H21 120.0 . . ?
C20 C21 C22 120.0 . . ?
C20 C21 H21 120.0 . . ?
C19 C20 C24 130.9(12) . . ?
C21 C20 C19 120.0 . . ?
C21 C20 C24 109.0(12) . . ?
N14 C24 H24A 110.3 . . ?
N14 C24 H24B 110.3 . . ?
C20 C24 N14 107.3(12) . . ?
C20 C24 H24A 110.3 . . ?
C20 C24 H24B 110.3 . . ?
H24A C24 H24B 108.5 . . ?
N14 C25 H25 119.3 . . ?
N14 C25 C26 121.4(16) . . ?
C26 C25 H25 119.3 . . ?
C30 C29 C28 120.0 . . ?
C30 C29 C32 122.1(8) . . ?
C28 C29 C32 117.9(8) . . ?
C29 C30 H30 120.0 . . ?
C29 C30 C31 120.0 . . ?
C31 C30 H30 120.0 . . ?
C30 C31 H31 120.0 . . ?
C26 C31 C30 120.0 . . ?
C26 C31 H31 120.0 . . ?
C31 C26 C25 121.3(11) . . ?
C31 C26 C27 120.0 . . ?
C27 C26 C25 118.7(11) . . ?
C26 C27 H27 120.0 . . ?
C26 C27 C28 120.0 . . ?
C28 C27 H27 120.0 . . ?
C29 C28 H28 120.0 . . ?
C27 C28 C29 120.0 . . ?
C27 C28 H28 120.0 . . ?
C33 C32 C29 123.0(13) . . ?
C34 C32 C29 130.0(14) . . ?
C34 C32 C33 106.9(12) . . ?
N7 C33 C32 109.1(13) . . ?
N7 C33 C35 115.2(13) . . ?
C32 C33 C35 135.6(14) . . ?
N8 C34 C38 114.2(13) . . ?
C32 C34 N8 112.1(13) . . ?
C32 C34 C38 133.7(13) . . ?
C33 C35 H35 106.2 . . ?
C33 C35 C36 109.0(11) . . ?
C33 C35 C37 115.5(11) . . ?
C36 C35 H35 106.2 . . ?
C37 C35 H35 106.2 . . ?
C37 C35 C36 113.0(9) . . ?
C35 C36 H36A 109.5 . . ?
C35 C36 H36B 109.5 . . ?
C35 C36 H36C 109.5 . . ?
H36A C36 H36B 109.5 . . ?
H36A C36 H36C 109.5 . . ?
H36B C36 H36C 109.5 . . ?
C35 C37 H37A 109.5 . . ?
C35 C37 H37B 109.5 . . ?
C35 C37 H37C 109.5 . . ?
H37A C37 H37B 109.5 . . ?
H37A C37 H37C 109.5 . . ?
H37B C37 H37C 109.5 . . ?
C34 C38 H38 106.8 . . ?
C39 C38 C34 114.7(11) . . ?
C39 C38 H38 106.8 . . ?
C39 C38 C40 115.4(9) . . ?
C40 C38 C34 105.8(10) . . ?
C40 C38 H38 106.8 . . ?
C38 C39 H39A 109.5 . . ?
C38 C39 H39B 109.5 . . ?
C38 C39 H39C 109.5 . . ?
H39A C39 H39B 109.5 . . ?
H39A C39 H39C 109.5 . . ?
H39B C39 H39C 109.5 . . ?
C38 C40 H40A 109.5 . . ?
C38 C40 H40B 109.5 . . ?
C38 C40 H40C 109.5 . . ?
H40A C40 H40B 109.5 . . ?
H40A C40 H40C 109.5 . . ?
H40B C40 H40C 109.5 . . ?
N3 C41 C42 110.3(12) . . ?
N3 C41 C44 119.2(14) . . ?
C42 C41 C44 130.5(13) . . ?
C41 C42 C43 106.2(12) . . ?
C41 C42 C50 127.7(13) . . ?
C43 C42 C50 126.0(14) . . ?
N4 C43 C42 108.3(14) . . ?
N4 C43 C47 118.4(13) . . ?
C42 C43 C47 133.0(15) . . ?
C41 C44 H44 104.7 . . ?
C41 C44 C45 118.1(11) . . ?
C41 C44 C46 107.5(10) . . ?
C45 C44 H44 104.7 . . ?
C46 C44 H44 104.7 . . ?
C46 C44 C45 115.7(9) . . ?
C44 C45 H45A 109.5 . . ?
C44 C45 H45B 109.5 . . ?
C44 C45 H45C 109.5 . . ?
H45A C45 H45B 109.5 . . ?
H45A C45 H45C 109.5 . . ?
H45B C45 H45C 109.5 . . ?
C44 C46 H46A 109.5 . . ?
C44 C46 H46B 109.5 . . ?
C44 C46 H46C 109.5 . . ?
H46A C46 H46B 109.5 . . ?
H46A C46 H46C 109.5 . . ?
H46B C46 H46C 109.5 . . ?
C43 C47 H47 102.7 . . ?
C43 C47 C48 120.9(12) . . ?
C43 C47 C49 111.1(11) . . ?
C48 C47 H47 102.7 . . ?
C48 C47 C49 113.8(10) . . ?
C49 C47 H47 102.7 . . ?
C47 C48 H48A 109.5 . . ?
C47 C48 H48B 109.5 . . ?
C47 C48 H48C 109.5 . . ?
H48A C48 H48B 109.5 . . ?
H48A C48 H48C 109.5 . . ?
H48B C48 H48C 109.5 . . ?
C47 C49 H49A 109.5 . . ?
C47 C49 H49B 109.5 . . ?
C47 C49 H49C 109.5 . . ?
H49A C49 H49B 109.5 . . ?
H49A C49 H49C 109.5 . . ?
H49B C49 H49C 109.5 . . ?
C51 C50 C42 118.3(8) . . ?
C51 C50 C55 120.0 . . ?
C55 C50 C42 121.7(8) . . ?
C50 C51 H51 120.0 . . ?
C52 C51 C50 120.0 . . ?
C52 C51 H51 120.0 . . ?
C51 C52 H52 120.0 . . ?
C53 C52 C51 120.0 . . ?
C53 C52 H52 120.0 . . ?
C52 C53 C54 120.0 . . ?
C52 C53 C56 116.6(12) . . ?
C54 C53 C56 123.1(12) . . ?
C53 C54 H54 120.0 . . ?
C55 C54 C53 120.0 . . ?
C55 C54 H54 120.0 . . ?
C50 C55 H55 120.0 . . ?
C54 C55 C50 120.0 . . ?
C54 C55 H55 120.0 . . ?
N15 C56 C53 135(2) . . ?
N15 C56 H56 112.6 . . ?
C53 C56 H56 112.6 . . ?
N15 C57 H57A 108.8 . . ?
N15 C57 H57B 108.8 . . ?
N15 C57 C58 113.6(14) . . ?
H57A C57 H57B 107.7 . . ?
C58 C57 H57A 108.8 . . ?
C58 C57 H57B 108.8 . . ?
C58 C59 H59 120.0 . . ?
C58 C59 C60 120.0 . . ?
C60 C59 H59 120.0 . . ?
C59 C58 C57 128.5(16) . . ?
C59 C58 C63 120.0 . . ?
C63 C58 C57 111.3(16) . . ?
C58 C63 H63 120.0 . . ?
C62 C63 C58 120.0 . . ?
C62 C63 H63 120.0 . . ?
C63 C62 H62 120.0 . . ?
C61 C62 C63 120.0 . . ?
C61 C62 H62 120.0 . . ?
C62 C61 H61 120.0 . . ?
C60 C61 C62 120.0 . . ?
C60 C61 H61 120.0 . . ?
C59 C60 C64 124.0(16) . . ?
C61 C60 C59 120.0 . . ?
C61 C60 C64 116.0(16) . . ?
N16 C64 C60 104.9(15) . . ?
N16 C64 H64A 110.8 . . ?
N16 C64 H64B 110.8 . . ?
C60 C64 H64A 110.8 . . ?
C60 C64 H64B 110.8 . . ?
H64A C64 H64B 108.9 . . ?
N16 C65 H65 126.7 . . ?
N16 C65 C66 106.5(15) . . ?
C66 C65 H65 126.7 . . ?
C70 C69 C68 120.0 . . ?
C70 C69 C72 120.0(10) . . ?
C68 C69 C72 119.9(10) . . ?
C69 C70 H70 120.0 . . ?
C71 C70 C69 120.0 . . ?
C71 C70 H70 120.0 . . ?
C70 C71 H71 120.0 . . ?
C70 C71 C66 120.0 . . ?
C66 C71 H71 120.0 . . ?
C71 C66 C65 109.4(12) . . ?
C71 C66 C67 120.0 . . ?
C67 C66 C65 130.6(12) . . ?
C66 C67 H67 120.0 . . ?
C68 C67 C66 120.0 . . ?
C68 C67 H67 120.0 . . ?
C69 C68 H68 120.0 . . ?
C67 C68 C69 120.0 . . ?
C67 C68 H68 120.0 . . ?
C73 C72 C69 130.6(14) . . ?
C74 C72 C69 129.9(14) . . ?
C74 C72 C73 99.5(13) . . ?
N9 C73 C72 111.0(13) . . ?
N9 C73 C75 122.0(14) . . ?
C72 C73 C75 127.1(15) . . ?
N10 C74 C72 116.0(14) . . ?
N10 C74 C78 117.5(12) . . ?
C72 C74 C78 126.1(13) . . ?
C73 C75 H75 107.9 . . ?
C73 C75 C76 112.4(12) . . ?
C73 C75 C77 107.7(12) . . ?
C76 C75 H75 107.9 . . ?
C76 C75 C77 112.7(10) . . ?
C77 C75 H75 107.9 . . ?
C75 C76 H76A 109.5 . . ?
C75 C76 H76B 109.5 . . ?
C75 C76 H76C 109.5 . . ?
H76A C76 H76B 109.5 . . ?
H76A C76 H76C 109.5 . . ?
H76B C76 H76C 109.5 . . ?
C75 C77 H77A 109.5 . . ?
C75 C77 H77B 109.5 . . ?
C75 C77 H77C 109.5 . . ?
H77A C77 H77B 109.5 . . ?
H77A C77 H77C 109.5 . . ?
H77B C77 H77C 109.5 . . ?
C74 C78 H78 91.5 . . ?
C79 C78 C74 111.6(10) . . ?
C79 C78 H78 91.5 . . ?
C79 C78 C80 121.4(10) . . ?
C80 C78 C74 126.8(11) . . ?
C80 C78 H78 91.5 . . ?
C78 C79 H79A 109.5 . . ?
C78 C79 H79B 109.5 . . ?
C78 C79 H79C 109.5 . . ?
H79A C79 H79B 109.5 . . ?
H79A C79 H79C 109.5 . . ?
H79B C79 H79C 109.5 . . ?
C78 C80 H80A 109.5 . . ?
C78 C80 H80B 109.5 . . ?
C78 C80 H80C 109.5 . . ?
H80A C80 H80B 109.5 . . ?
H80A C80 H80C 109.5 . . ?
H80B C80 H80C 109.5 . . ?
N5 C81 C82 110.8(16) . . ?
N5 C81 C84 121.8(14) . . ?
C82 C81 C84 127.4(14) . . ?
C81 C82 C90 128.0(15) . . ?
C83 C82 C81 104.9(13) . . ?
C83 C82 C90 127.1(14) . . ?
N6 C83 C87 116.8(15) . . ?
C82 C83 N6 109.0(14) . . ?
C82 C83 C87 134.2(15) . . ?
C81 C84 H84 104.0 . . ?
C81 C84 C86 118.1(12) . . ?
C85 C84 C81 109.5(12) . . ?
C85 C84 H84 104.0 . . ?
C85 C84 C86 115.3(10) . . ?
C86 C84 H84 104.0 . . ?
C84 C85 H85A 109.5 . . ?
C84 C85 H85B 109.5 . . ?
C84 C85 H85C 109.5 . . ?
H85A C85 H85B 109.5 . . ?
H85A C85 H85C 109.5 . . ?
H85B C85 H85C 109.5 . . ?
C84 C86 H86A 109.5 . . ?
C84 C86 H86B 109.5 . . ?
C84 C86 H86C 109.5 . . ?
H86A C86 H86B 109.5 . . ?
H86A C86 H86C 109.5 . . ?
H86B C86 H86C 109.5 . . ?
C83 C87 H87 107.8 . . ?
C83 C87 C88 108.1(13) . . ?
C83 C87 C89 109.2(13) . . ?
C88 C87 H87 107.8 . . ?
C88 C87 C89 115.7(10) . . ?
C89 C87 H87 107.8 . . ?
C87 C88 H88A 109.5 . . ?
C87 C88 H88B 109.5 . . ?
C87 C88 H88C 109.5 . . ?
H88A C88 H88B 109.5 . . ?
H88A C88 H88C 109.5 . . ?
H88B C88 H88C 109.5 . . ?
C87 C89 H89A 109.5 . . ?
C87 C89 H89B 109.5 . . ?
C87 C89 H89C 109.5 . . ?
H89A C89 H89B 109.5 . . ?
H89A C89 H89C 109.5 . . ?
H89B C89 H89C 109.5 . . ?
C94 C93 C92 120.0 . . ?
C94 C93 C96 121.0(10) . . ?
C92 C93 C96 119.0(9) . . ?
C93 C94 H94 120.0 . . ?
C93 C94 C95 120.0 . . ?
C95 C94 H94 120.0 . . ?
C94 C95 H95 120.0 . . ?
C90 C95 C94 120.0 . . ?
C90 C95 H95 120.0 . . ?
C95 C90 C82 118.3(8) . . ?
C95 C90 C91 120.0 . . ?
C91 C90 C82 121.7(8) . . ?
C90 C91 H91 120.0 . . ?
C92 C91 C90 120.0 . . ?
C92 C91 H91 120.0 . . ?
C93 C92 H92 120.0 . . ?
C91 C92 C93 120.0 . . ?
C91 C92 H92 120.0 . . ?
N17 C96 C93 122.2(14) . . ?
N17 C96 H96 118.9 . . ?
C93 C96 H96 118.9 . . ?
N17 C97 H97A 109.1 . . ?
N17 C97 H97B 109.1 . . ?
N17 C97 C98 112.5(12) . . ?
H97A C97 H97B 107.8 . . ?
C98 C97 H97A 109.1 . . ?
C98 C97 H97B 109.1 . . ?
C98 C99 H99 120.0 . . ?
C98 C99 C100 120.0 . . ?
C100 C99 H99 120.0 . . ?
C99 C98 C97 121.6(12) . . ?
C103 C98 C97 118.4(12) . . ?
C103 C98 C99 120.0 . . ?
C98 C103 H103 120.0 . . ?
C102 C103 C98 120.0 . . ?
C102 C103 H103 120.0 . . ?
C103 C102 H102 120.0 . . ?
C103 C102 C101 120.0 . . ?
C101 C102 H102 120.0 . . ?
C102 C101 H101 120.0 . . ?
C102 C101 C100 120.0 . . ?
C100 C101 H101 120.0 . . ?
C99 C100 C104 126.2(14) . . ?
C101 C100 C99 120.0 . . ?
C101 C100 C104 113.5(13) . . ?
N18 C104 C100 109.8(13) . . ?
N18 C104 H10A 109.7 . . ?
N18 C104 H10B 109.7 . . ?
C100 C104 H10A 109.7 . . ?
C100 C104 H10B 109.7 . . ?
H10A C104 H10B 108.2 . . ?
N18 C105 H105 111.0 . . ?
N18 C105 C106 138(3) . . ?
C106 C105 H105 111.0 . . ?
C111 C106 C105 125.9(13) . . ?
C111 C106 C107 120.0 . . ?
C107 C106 C105 114.0(13) . . ?
C106 C111 H111 120.0 . . ?
C110 C111 C106 120.0 . . ?
C110 C111 H111 120.0 . . ?
C111 C110 H110 120.0 . . ?
C111 C110 C109 120.0 . . ?
C109 C110 H110 120.0 . . ?
C110 C109 C112 118.3(9) . . ?
C108 C109 C110 120.0 . . ?
C108 C109 C112 121.7(9) . . ?
C109 C108 H108 120.0 . . ?
C109 C108 C107 120.0 . . ?
C107 C108 H108 120.0 . . ?
C106 C107 H107 120.0 . . ?
C108 C107 C106 120.0 . . ?
C108 C107 H107 120.0 . . ?
C113 C112 C109 122.1(14) . . ?
C114 C112 C109 130.6(16) . . ?
C114 C112 C113 106.9(13) . . ?
N11 C113 C112 105.4(14) . . ?
N11 C113 C115 114.3(15) . . ?
C112 C113 C115 140.3(15) . . ?
N12 C114 C112 112.5(16) . . ?
N12 C114 C118 117.0(14) . . ?
C112 C114 C118 130.5(16) . . ?
C113 C115 H115 103.4 . . ?
C116 C115 C113 108.3(13) . . ?
C116 C115 H115 103.4 . . ?
C116 C115 C117 123.5(11) . . ?
C117 C115 C113 112.3(13) . . ?
C117 C115 H115 103.4 . . ?
C115 C116 H11A 109.5 . . ?
C115 C116 H11B 109.5 . . ?
C115 C116 H11C 109.5 . . ?
H11A C116 H11B 109.5 . . ?
H11A C116 H11C 109.5 . . ?
H11B C116 H11C 109.5 . . ?
C115 C117 H11D 109.5 . . ?
C115 C117 H11E 109.5 . . ?
C115 C117 H11F 109.5 . . ?
H11D C117 H11E 109.5 . . ?
H11D C117 H11F 109.5 . . ?
H11E C117 H11F 109.5 . . ?
C114 C118 H118 106.0 . . ?
C114 C118 C119 108.2(13) . . ?
C114 C118 C120 113.6(13) . . ?
C119 C118 H118 106.0 . . ?
C120 C118 H118 106.0 . . ?
C120 C118 C119 116.3(11) . . ?
C118 C119 H11G 109.5 . . ?
C118 C119 H11H 109.5 . . ?
C118 C119 H11I 109.5 . . ?
H11G C119 H11H 109.5 . . ?
H11G C119 H11I 109.5 . . ?
H11H C119 H11I 109.5 . . ?
C118 C120 H12A 109.5 . . ?
C118 C120 H12B 109.5 . . ?
C118 C120 H12C 109.5 . . ?
H12A C120 H12B 109.5 . . ?
H12A C120 H12C 109.5 . . ?
H12B C120 H12C 109.5 . . ?

loop_
_geom_bond_atom_site_label_1
_geom_bond_atom_site_label_2
_geom_bond_distance
_geom_bond_site_symmetry_2
_geom_bond_publ_flag
Au1 Au2 3.3261(8) . ?
Au1 Au3 3.3362(9) . ?
Au1 N1 2.034(11) . ?
Au1 N6 1.921(13) . ?
Au2 Au3 3.3532(8) . ?
Au2 N2 2.004(12) . ?
Au2 N3 1.956(11) . ?
Au3 N4 1.990(9) . ?
Au3 N5 1.994(10) . ?
Au4 Au5 3.2895(7) 2_666 ?
Au4 Au5 3.3609(8) . ?
Au4 Au6 3.3256(9) . ?
Au4 N7 1.994(10) . ?
Au4 N12 1.995(10) . ?
Au5 Au6 3.3353(7) . ?
Au5 N8 1.976(11) . ?
Au5 N9 1.892(12) . ?
Au6 N10 1.923(11) . ?
Au6 N11 1.993(12) . ?
N1 N2 1.437(14) . ?
N1 C1 1.389(17) . ?
N2 C3 1.303(17) . ?
N3 N4 1.410(13) . ?
N3 C41 1.332(14) . ?
N4 C43 1.331(15) . ?
N5 N6 1.409(14) . ?
N5 C81 1.259(16) . ?
N6 C83 1.403(17) . ?
N7 N8 1.425(13) . ?
N7 C33 1.315(15) . ?
N8 C34 1.381(15) . ?
N9 N10 1.400(13) . ?
N9 C73 1.365(16) . ?
N10 C74 1.295(16) . ?
N11 N12 1.389(14) . ?
N11 C113 1.394(17) . ?
N12 C114 1.290(17) . ?
N13 C16 1.166(17) . ?
N13 C17 1.478(14) . ?
N14 C24 1.506(14) . ?
N14 C25 1.262(19) . ?
N15 C56 1.088(19) . ?
N15 C57 1.476(9) . ?
N16 C64 1.470(9) . ?
N16 C65 1.36(2) . ?
N17 C96 1.277(17) . ?
N17 C97 1.461(9) . ?
N18 C104 1.469(9) . ?
N18 C105 1.00(2) . ?
C1 C2 1.327(18) . ?
C1 C4 1.487(18) . ?
C2 C3 1.468(19) . ?
C2 C10 1.453(13) . ?
C3 C7 1.336(18) . ?
C4 H4 1.0000 . ?
C4 C5 1.517(9) . ?
C4 C6 1.541(9) . ?
C5 H5A 0.9800 . ?
C5 H5B 0.9800 . ?
C5 H5C 0.9800 . ?
C6 H6A 0.9800 . ?
C6 H6B 0.9800 . ?
C6 H6C 0.9800 . ?
C7 H7 1.0000 . ?
C7 C8 1.508(9) . ?
C7 C9 1.485(9) . ?
C8 H8A 0.9800 . ?
C8 H8B 0.9800 . ?
C8 H8C 0.9800 . ?
C9 H9A 0.9800 . ?
C9 H9B 0.9800 . ?
C9 H9C 0.9800 . ?
C10 C11 1.3900 . ?
C10 C15 1.3900 . ?
C11 H11 0.9500 . ?
C11 C12 1.3900 . ?
C12 H12 0.9500 . ?
C12 C13 1.3900 . ?
C13 C14 1.3900 . ?
C13 C16 1.487(12) . ?
C14 H14 0.9500 . ?
C14 C15 1.3900 . ?
C15 H15 0.9500 . ?
C16 H16 0.9500 . ?
C17 H17A 0.9900 . ?
C17 H17B 0.9900 . ?
C17 C18 1.532(12) . ?
C19 H19 0.9500 . ?
C19 C18 1.3900 . ?
C19 C20 1.3900 . ?
C18 C23 1.3900 . ?
C23 H23 0.9500 . ?
C23 C22 1.3900 . ?
C22 H22 0.9500 . ?
C22 C21 1.3900 . ?
C21 H21 0.9500 . ?
C21 C20 1.3900 . ?
C20 C24 1.492(8) . ?
C24 H24A 0.9900 . ?
C24 H24B 0.9900 . ?
C25 H25 0.9500 . ?
C25 C26 1.500(11) . ?
C29 C30 1.3900 . ?
C29 C28 1.3900 . ?
C29 C32 1.494(12) . ?
C30 H30 0.9500 . ?
C30 C31 1.3900 . ?
C31 H31 0.9500 . ?
C31 C26 1.3900 . ?
C26 C27 1.3900 . ?
C27 H27 0.9500 . ?
C27 C28 1.3900 . ?
C28 H28 0.9500 . ?
C32 C33 1.400(17) . ?
C32 C34 1.293(17) . ?
C33 C35 1.499(18) . ?
C34 C38 1.548(18) . ?
C35 H35 1.0000 . ?
C35 C36 1.539(9) . ?
C35 C37 1.522(9) . ?
C36 H36A 0.9800 . ?
C36 H36B 0.9800 . ?
C36 H36C 0.9800 . ?
C37 H37A 0.9800 . ?
C37 H37B 0.9800 . ?
C37 H37C 0.9800 . ?
C38 H38 1.0000 . ?
C38 C39 1.509(9) . ?
C38 C40 1.542(8) . ?
C39 H39A 0.9800 . ?
C39 H39B 0.9800 . ?
C39 H39C 0.9800 . ?
C40 H40A 0.9800 . ?
C40 H40B 0.9800 . ?
C40 H40C 0.9800 . ?
C41 C42 1.384(18) . ?
C41 C44 1.452(18) . ?
C42 C43 1.386(17) . ?
C42 C50 1.499(12) . ?
C43 C47 1.481(18) . ?
C44 H44 1.0000 . ?
C44 C45 1.538(8) . ?
C44 C46 1.531(8) . ?
C45 H45A 0.9800 . ?
C45 H45B 0.9800 . ?
C45 H45C 0.9800 . ?
C46 H46A 0.9800 . ?
C46 H46B 0.9800 . ?
C46 H46C 0.9800 . ?
C47 H47 1.0000 . ?
C47 C48 1.529(9) . ?
C47 C49 1.534(9) . ?
C48 H48A 0.9800 . ?
C48 H48B 0.9800 . ?
C48 H48C 0.9800 . ?
C49 H49A 0.9800 . ?
C49 H49B 0.9800 . ?
C49 H49C 0.9800 . ?
C50 C51 1.3900 . ?
C50 C55 1.3900 . ?
C51 H51 0.9500 . ?
C51 C52 1.3900 . ?
C52 H52 0.9500 . ?
C52 C53 1.3900 . ?
C53 C54 1.3900 . ?
C53 C56 1.501(8) . ?
C54 H54 0.9500 . ?
C54 C55 1.3900 . ?
C55 H55 0.9500 . ?
C56 H56 0.9500 . ?
C57 H57A 0.9900 . ?
C57 H57B 0.9900 . ?
C57 C58 1.503(9) . ?
C59 H59 0.9500 . ?
C59 C58 1.3900 . ?
C59 C60 1.3900 . ?
C58 C63 1.3900 . ?
C63 H63 0.9500 . ?
C63 C62 1.3900 . ?
C62 H62 0.9500 . ?
C62 C61 1.3900 . ?
C61 H61 0.9500 . ?
C61 C60 1.3900 . ?
C60 C64 1.498(9) . ?
C64 H64A 0.9900 . ?
C64 H64B 0.9900 . ?
C65 H65 0.9500 . ?
C65 C66 1.494(8) . ?
C69 C70 1.3900 . ?
C69 C68 1.3900 . ?
C69 C72 1.490(13) . ?
C70 H70 0.9500 . ?
C70 C71 1.3900 . ?
C71 H71 0.9500 . ?
C71 C66 1.3900 . ?
C66 C67 1.3900 . ?
C67 H67 0.9500 . ?
C67 C68 1.3900 . ?
C68 H68 0.9500 . ?
C72 C73 1.428(18) . ?
C72 C74 1.410(18) . ?
C73 C75 1.496(19) . ?
C74 C78 1.610(18) . ?
C75 H75 1.0000 . ?
C75 C76 1.548(9) . ?
C75 C77 1.550(9) . ?
C76 H76A 0.9800 . ?
C76 H76B 0.9800 . ?
C76 H76C 0.9800 . ?
C77 H77A 0.9800 . ?
C77 H77B 0.9800 . ?
C77 H77C 0.9800 . ?
C78 H78 1.0000 . ?
C78 C79 1.512(9) . ?
C78 C80 1.526(9) . ?
C79 H79A 0.9800 . ?
C79 H79B 0.9800 . ?
C79 H79C 0.9800 . ?
C80 H80A 0.9800 . ?
C80 H80B 0.9800 . ?
C80 H80C 0.9800 . ?
C81 C82 1.423(18) . ?
C81 C84 1.543(19) . ?
C82 C83 1.37(2) . ?
C82 C90 1.510(12) . ?
C83 C87 1.51(2) . ?
C84 H84 1.0000 . ?
C84 C85 1.538(9) . ?
C84 C86 1.558(9) . ?
C85 H85A 0.9800 . ?
C85 H85B 0.9800 . ?
C85 H85C 0.9800 . ?
C86 H86A 0.9800 . ?
C86 H86B 0.9800 . ?
C86 H86C 0.9800 . ?
C87 H87 1.0000 . ?
C87 C88 1.533(9) . ?
C87 C89 1.534(9) . ?
C88 H88A 0.9800 . ?
C88 H88B 0.9800 . ?
C88 H88C 0.9800 . ?
C89 H89A 0.9800 . ?
C89 H89B 0.9800 . ?
C89 H89C 0.9800 . ?
C93 C94 1.3900 . ?
C93 C92 1.3900 . ?
C93 C96 1.493(8) . ?
C94 H94 0.9500 . ?
C94 C95 1.3900 . ?
C95 H95 0.9500 . ?
C95 C90 1.3900 . ?
C90 C91 1.3900 . ?
C91 H91 0.9500 . ?
C91 C92 1.3900 . ?
C92 H92 0.9500 . ?
C96 H96 0.9500 . ?
C97 H97A 0.9900 . ?
C97 H97B 0.9900 . ?
C97 C98 1.494(8) . ?
C99 H99 0.9500 . ?
C99 C98 1.3900 . ?
C99 C100 1.3900 . ?
C98 C103 1.3900 . ?
C103 H103 0.9500 . ?
C103 C102 1.3900 . ?
C102 H102 0.9500 . ?
C102 C101 1.3900 . ?
C101 H101 0.9500 . ?
C101 C100 1.3900 . ?
C100 C104 1.491(9) . ?
C104 H10A 0.9900 . ?
C104 H10B 0.9900 . ?
C105 H105 0.9500 . ?
C105 C106 1.506(8) . ?
C106 C111 1.3900 . ?
C106 C107 1.3900 . ?
C111 H111 0.9500 . ?
C111 C110 1.3900 . ?
C110 H110 0.9500 . ?
C110 C109 1.3900 . ?
C109 C108 1.3900 . ?
C109 C112 1.501(12) . ?
C108 H108 0.9500 . ?
C108 C107 1.3900 . ?
C107 H107 0.9500 . ?
C112 C113 1.40(2) . ?
C112 C114 1.343(19) . ?
C113 C115 1.53(2) . ?
C114 C118 1.49(2) . ?
C115 H115 1.0000 . ?
C115 C116 1.507(9) . ?
C115 C117 1.506(9) . ?
C116 H11A 0.9800 . ?
C116 H11B 0.9800 . ?
C116 H11C 0.9800 . ?
C117 H11D 0.9800 . ?
C117 H11E 0.9800 . ?
C117 H11F 0.9800 . ?
C118 H118 1.0000 . ?
C118 C119 1.538(9) . ?
C118 C120 1.531(9) . ?
C119 H11G 0.9800 . ?
C119 H11H 0.9800 . ?
C119 H11I 0.9800 . ?
C120 H12A 0.9800 . ?
C120 H12B 0.9800 . ?
C120 H12C 0.9800 . ?

loop_
_geom_torsion_atom_site_label_1
_geom_torsion_atom_site_label_2
_geom_torsion_atom_site_label_3
_geom_torsion_atom_site_label_4
_geom_torsion
_geom_torsion_site_symmetry_1
_geom_torsion_site_symmetry_2
_geom_torsion_site_symmetry_3
_geom_torsion_site_symmetry_4
_geom_torsion_publ_flag
Au1 N1 N2 Au2 -7.2(11) . . . . ?
Au1 N1 N2 C3 -179.0(9) . . . . ?
Au1 N1 C1 C2 178.2(9) . . . . ?
Au1 N1 C1 C4 -0.7(19) . . . . ?
Au1 N6 C83 C82 -167.7(10) . . . . ?
Au1 N6 C83 C87 10.5(19) . . . . ?
Au2 N2 C3 C2 -169.5(9) . . . . ?
Au2 N2 C3 C7 3(2) . . . . ?
Au2 N3 N4 Au3 -1.4(9) . . . . ?
Au2 N3 N4 C43 -169.9(7) . . . . ?
Au2 N3 C41 C42 167.6(8) . . . . ?
Au2 N3 C41 C44 -11.1(16) . . . . ?
Au3 N4 C43 C42 -165.8(8) . . . . ?
Au3 N4 C43 C47 8.7(16) . . . . ?
Au3 N5 N6 Au1 -0.2(12) . . . . ?
Au3 N5 N6 C83 -172.2(8) . . . . ?
Au3 N5 C81 C82 168.9(9) . . . . ?
Au3 N5 C81 C84 -11(2) . . . . ?
Au4 Au5 N9 N10 106.2(8) 2_666 . . . ?
Au4 Au5 N9 N10 8.4(9) . . . . ?
Au4 Au5 N9 C73 173.7(10) . . . . ?
Au4 Au5 N9 C73 -88.5(11) 2_666 . . . ?
Au4 N7 N8 Au5 -1.6(9) . . . . ?
Au4 N7 N8 C34 170.6(7) . . . . ?
Au4 N7 C33 C32 -168.3(8) . . . . ?
Au4 N7 C33 C35 9.4(15) . . . . ?
Au4 N12 C114 C112 168.8(10) . . . . ?
Au4 N12 C114 C118 -14(2) . . . . ?
Au5 N8 C34 C32 170.1(8) . . . . ?
Au5 N8 C34 C38 -7.4(14) . . . . ?
Au5 N9 N10 Au6 -11.1(11) . . . . ?
Au5 N9 N10 C74 171.4(8) . . . . ?
Au5 N9 C73 C72 -166.8(9) . . . . ?
Au5 N9 C73 C75 12.9(19) . . . . ?
Au6 Au5 N9 N10 6.4(7) . . . . ?
Au6 Au5 N9 C73 171.7(13) . . . . ?
Au6 N10 C74 C72 177.9(9) . . . . ?
Au6 N10 C74 C78 4.7(19) . . . . ?
Au6 N11 N12 Au4 5.1(11) . . . . ?
Au6 N11 N12 C114 173.9(8) . . . . ?
Au6 N11 C113 C112 -174.7(9) . . . . ?
Au6 N11 C113 C115 3.4(17) . . . . ?
N1 N2 C3 C2 0.6(16) . . . . ?
N1 N2 C3 C7 173.1(14) . . . . ?
N1 C1 C2 C3 0.1(16) . . . . ?
N1 C1 C2 C10 179.6(12) . . . . ?
N1 C1 C4 C5 -73.5(18) . . . . ?
N1 C1 C4 C6 66.4(17) . . . . ?
N2 N1 C1 C2 0.2(15) . . . . ?
N2 N1 C1 C4 -178.7(10) . . . . ?
N2 C3 C7 C8 -72(2) . . . . ?
N2 C3 C7 C9 90(2) . . . . ?
N3 N4 C43 C42 0.9(13) . . . . ?
N3 N4 C43 C47 175.4(9) . . . . ?
N3 C41 C42 C43 -0.2(14) . . . . ?
N3 C41 C42 C50 178.6(10) . . . . ?
N3 C41 C44 C45 -131.8(12) . . . . ?
N3 C41 C44 C46 95.2(14) . . . . ?
N4 N3 C41 C42 0.8(12) . . . . ?
N4 N3 C41 C44 -177.9(9) . . . . ?
N4 C43 C47 C48 133.4(13) . . . . ?
N4 C43 C47 C49 -89.2(15) . . . . ?
N5 N6 C83 C82 3.3(15) . . . . ?
N5 N6 C83 C87 -178.6(11) . . . . ?
N5 C81 C82 C83 -1.3(17) . . . . ?
N5 C81 C82 C90 177.4(12) . . . . ?
N5 C81 C84 C85 93.2(16) . . . . ?
N5 C81 C84 C86 -132.1(14) . . . . ?
N6 N5 C81 C82 3.5(16) . . . . ?
N6 N5 C81 C84 -176.3(11) . . . . ?
N6 C83 C87 C88 -109.7(15) . . . . ?
N6 C83 C87 C89 123.6(14) . . . . ?
N7 N8 C34 C32 -0.4(12) . . . . ?
N7 N8 C34 C38 -177.8(8) . . . . ?
N7 C33 C35 C36 -87.6(13) . . . . ?
N7 C33 C35 C37 143.9(11) . . . . ?
N8 N7 C33 C32 -0.2(12) . . . . ?
N8 N7 C33 C35 177.5(8) . . . . ?
N8 C34 C38 C39 -142.8(10) . . . . ?
N8 C34 C38 C40 88.9(12) . . . . ?
N9 N10 C74 C72 -5.1(16) . . . . ?
N9 N10 C74 C78 -178.3(10) . . . . ?
N9 C73 C75 C76 130.1(14) . . . . ?
N9 C73 C75 C77 -105.2(15) . . . . ?
N10 N9 C73 C72 -0.1(15) . . . . ?
N10 N9 C73 C75 179.6(11) . . . . ?
N10 C74 C78 C79 77.5(14) . . . . ?
N10 C74 C78 C80 -97.2(15) . . . . ?
N11 N12 C114 C112 3.1(16) . . . . ?
N11 N12 C114 C118 179.9(11) . . . . ?
N11 C113 C115 C116 -96.8(15) . . . . ?
N11 C113 C115 C117 123.4(14) . . . . ?
N12 N11 C113 C112 1.6(14) . . . . ?
N12 N11 C113 C115 179.6(10) . . . . ?
N12 C114 C118 C119 98.1(15) . . . . ?
N12 C114 C118 C120 -131.2(14) . . . . ?
N13 C17 C18 C19 27(2) . . . . ?
N13 C17 C18 C23 -152.7(12) . . . . ?
N14 C25 C26 C31 -18(3) . . . . ?
N14 C25 C26 C27 162.7(17) . . . . ?
N15 C57 C58 C59 -46(2) . . . . ?
N15 C57 C58 C63 138.5(15) . . . . ?
N16 C65 C66 C71 176.1(13) . . . . ?
N16 C65 C66 C67 -3(2) . . . . ?
N17 C97 C98 C99 18.0(19) . . . . ?
N17 C97 C98 C103 -159.4(11) . . . . ?
N18 C105 C106 C111 -22(5) . . . . ?
N18 C105 C106 C107 155(4) . . . . ?
C1 N1 N2 Au2 171.2(8) . . . . ?
C1 N1 N2 C3 -0.6(15) . . . . ?
C1 C2 C3 N2 -0.5(18) . . . . ?
C1 C2 C3 C7 -172.4(16) . . . . ?
C1 C2 C10 C11 62.5(18) . . . . ?
C1 C2 C10 C15 -118.2(14) . . . . ?
C2 C1 C4 C5 108(2) . . . . ?
C2 C1 C4 C6 -112(2) . . . . ?
C2 C3 C7 C8 99(2) . . . . ?
C2 C3 C7 C9 -99(2) . . . . ?
C2 C10 C11 C12 179.3(13) . . . . ?
C2 C10 C15 C14 -179.3(14) . . . . ?
C3 C2 C10 C11 -118.1(14) . . . . ?
C3 C2 C10 C15 61.2(18) . . . . ?
C4 C1 C2 C3 178.8(15) . . . . ?
C4 C1 C2 C10 -2(3) . . . . ?
C10 C2 C3 N2 -180.0(13) . . . . ?
C10 C2 C3 C7 8(3) . . . . ?
C10 C11 C12 C13 0.0 . . . . ?
C11 C10 C15 C14 0.0 . . . . ?
C11 C12 C13 C14 0.0 . . . . ?
C11 C12 C13 C16 178.0(15) . . . . ?
C12 C13 C14 C15 0.0 . . . . ?
C12 C13 C16 N13 7(3) . . . . ?
C13 C14 C15 C10 0.0 . . . . ?
C14 C13 C16 N13 -175(2) . . . . ?
C15 C10 C11 C12 0.0 . . . . ?
C16 N13 C17 C18 -110(2) . . . . ?
C16 C13 C14 C15 -178.1(15) . . . . ?
C17 N13 C16 C13 178.8(17) . . . . ?
C17 C18 C23 C22 179.6(15) . . . . ?
C19 C18 C23 C22 0.0 . . . . ?
C19 C20 C24 N14 -52(2) . . . . ?
C18 C19 C20 C21 0.0 . . . . ?
C18 C19 C20 C24 175.0(16) . . . . ?
C18 C23 C22 C21 0.0 . . . . ?
C23 C22 C21 C20 0.0 . . . . ?
C22 C21 C20 C19 0.0 . . . . ?
C22 C21 C20 C24 -176.0(13) . . . . ?
C21 C20 C24 N14 123.1(12) . . . . ?
C20 C19 C18 C17 -179.6(15) . . . . ?
C20 C19 C18 C23 0.0 . . . . ?
C24 N14 C25 C26 -174.0(14) . . . . ?
C25 N14 C24 C20 93(2) . . . . ?
C25 C26 C27 C28 179.7(14) . . . . ?
C29 C30 C31 C26 0.0 . . . . ?
C29 C32 C33 N7 178.0(9) . . . . ?
C29 C32 C33 C35 1(2) . . . . ?
C29 C32 C34 N8 -177.5(10) . . . . ?
C29 C32 C34 C38 -1(2) . . . . ?
C30 C29 C28 C27 0.0 . . . . ?
C30 C29 C32 C33 90.8(13) . . . . ?
C30 C29 C32 C34 -91.8(15) . . . . ?
C30 C31 C26 C25 -179.7(15) . . . . ?
C30 C31 C26 C27 0.0 . . . . ?
C31 C26 C27 C28 0.0 . . . . ?
C26 C27 C28 C29 0.0 . . . . ?
C28 C29 C30 C31 0.0 . . . . ?
C28 C29 C32 C33 -89.8(12) . . . . ?
C28 C29 C32 C34 87.7(15) . . . . ?
C32 C29 C30 C31 179.5(12) . . . . ?
C32 C29 C28 C27 -179.5(11) . . . . ?
C32 C33 C35 C36 89.3(16) . . . . ?
C32 C33 C35 C37 -39.2(19) . . . . ?
C32 C34 C38 C39 40.4(19) . . . . ?
C32 C34 C38 C40 -87.9(16) . . . . ?
C33 N7 N8 Au5 -171.8(7) . . . . ?
C33 N7 N8 C34 0.4(11) . . . . ?
C33 C32 C34 N8 0.2(14) . . . . ?
C33 C32 C34 C38 177.0(11) . . . . ?
C34 C32 C33 N7 0.0(14) . . . . ?
C34 C32 C33 C35 -177.0(12) . . . . ?
C41 N3 N4 Au3 167.5(7) . . . . ?
C41 N3 N4 C43 -1.1(12) . . . . ?
C41 C42 C43 N4 -0.5(14) . . . . ?
C41 C42 C43 C47 -173.8(13) . . . . ?
C41 C42 C50 C51 88.2(14) . . . . ?
C41 C42 C50 C55 -93.6(14) . . . . ?
C42 C41 C44 C45 49.9(19) . . . . ?
C42 C41 C44 C46 -83.2(16) . . . . ?
C42 C43 C47 C48 -54(2) . . . . ?
C42 C43 C47 C49 83.6(18) . . . . ?
C42 C50 C51 C52 178.2(12) . . . . ?
C42 C50 C55 C54 -178.2(13) . . . . ?
C43 C42 C50 C51 -93.2(14) . . . . ?
C43 C42 C50 C55 85.0(14) . . . . ?
C44 C41 C42 C43 178.3(11) . . . . ?
C44 C41 C42 C50 -3(2) . . . . ?
C50 C42 C43 N4 -179.4(10) . . . . ?
C50 C42 C43 C47 7(2) . . . . ?
C50 C51 C52 C53 0.0 . . . . ?
C51 C50 C55 C54 0.0 . . . . ?
C51 C52 C53 C54 0.0 . . . . ?
C51 C52 C53 C56 -174.0(17) . . . . ?
C52 C53 C54 C55 0.0 . . . . ?
C52 C53 C56 N15 148(3) . . . . ?
C53 C54 C55 C50 0.0 . . . . ?
C54 C53 C56 N15 -26(5) . . . . ?
C55 C50 C51 C52 0.0 . . . . ?
C56 N15 C57 C58 95(4) . . . . ?
C56 C53 C54 C55 173.6(18) . . . . ?
C57 N15 C56 C53 -171(2) . . . . ?
C57 C58 C63 C62 176.3(13) . . . . ?
C59 C58 C63 C62 0.0 . . . . ?
C59 C60 C64 N16 13.1(18) . . . . ?
C58 C59 C60 C61 0.0 . . . . ?
C58 C59 C60 C64 179.8(14) . . . . ?
C58 C63 C62 C61 0.0 . . . . ?
C63 C62 C61 C60 0.0 . . . . ?
C62 C61 C60 C59 0.0 . . . . ?
C62 C61 C60 C64 -179.8(13) . . . . ?
C61 C60 C64 N16 -167.1(10) . . . . ?
C60 C59 C58 C57 -175.6(16) . . . . ?
C60 C59 C58 C63 0.0 . . . . ?
C64 N16 C65 C66 179.5(13) . . . . ?
C65 N16 C64 C60 -133.5(17) . . . . ?
C65 C66 C67 C68 179.1(14) . . . . ?
C69 C70 C71 C66 0.0 . . . . ?
C69 C72 C73 N9 178.8(13) . . . . ?
C69 C72 C73 C75 -1(2) . . . . ?
C69 C72 C74 N10 -176.6(13) . . . . ?
C69 C72 C74 C78 -4(2) . . . . ?
C70 C69 C68 C67 0.0 . . . . ?
C70 C69 C72 C73 92.3(17) . . . . ?
C70 C69 C72 C74 -85.9(16) . . . . ?
C70 C71 C66 C65 -179.3(11) . . . . ?
C70 C71 C66 C67 0.0 . . . . ?
C71 C66 C67 C68 0.0 . . . . ?
C66 C67 C68 C69 0.0 . . . . ?
C68 C69 C70 C71 0.0 . . . . ?
C68 C69 C72 C73 -90.2(16) . . . . ?
C68 C69 C72 C74 91.6(16) . . . . ?
C72 C69 C70 C71 177.5(11) . . . . ?
C72 C69 C68 C67 -177.5(11) . . . . ?
C72 C73 C75 C76 -50.2(19) . . . . ?
C72 C73 C75 C77 74.5(17) . . . . ?
C72 C74 C78 C79 -95.0(14) . . . . ?
C72 C74 C78 C80 90.4(18) . . . . ?
C73 N9 N10 Au6 -179.5(8) . . . . ?
C73 N9 N10 C74 3.0(14) . . . . ?
C73 C72 C74 N10 4.8(16) . . . . ?
C73 C72 C74 C78 177.4(12) . . . . ?
C74 C72 C73 N9 -2.6(15) . . . . ?
C74 C72 C73 C75 177.7(13) . . . . ?
C81 N5 N6 Au1 167.8(9) . . . . ?
C81 N5 N6 C83 -4.2(14) . . . . ?
C81 C82 C83 N6 -1.4(17) . . . . ?
C81 C82 C83 C87 -179.1(15) . . . . ?
C81 C82 C90 C95 86.0(15) . . . . ?
C81 C82 C90 C91 -92.5(16) . . . . ?
C82 C81 C84 C85 -86.5(17) . . . . ?
C82 C81 C84 C86 48(2) . . . . ?
C82 C83 C87 C88 68(2) . . . . ?
C82 C83 C87 C89 -59(2) . . . . ?
C82 C90 C91 C92 178.5(12) . . . . ?
C83 C82 C90 C95 -95.6(16) . . . . ?
C83 C82 C90 C91 85.9(17) . . . . ?
C84 C81 C82 C83 178.4(13) . . . . ?
C84 C81 C82 C90 -3(2) . . . . ?
C93 C94 C95 C90 0.0 . . . . ?
C94 C93 C92 C91 0.0 . . . . ?
C94 C93 C96 N17 0(2) . . . . ?
C94 C95 C90 C82 -178.5(12) . . . . ?
C94 C95 C90 C91 0.0 . . . . ?
C95 C90 C91 C92 0.0 . . . . ?
C90 C82 C83 N6 179.8(11) . . . . ?
C90 C82 C83 C87 2(3) . . . . ?
C90 C91 C92 C93 0.0 . . . . ?
C92 C93 C94 C95 0.0 . . . . ?
C92 C93 C96 N17 -179.1(16) . . . . ?
C96 N17 C97 C98 -124.3(18) . . . . ?
C96 C93 C94 C95 -178.6(13) . . . . ?
C96 C93 C92 C91 178.7(13) . . . . ?
C97 N17 C96 C93 178.9(14) . . . . ?
C97 C98 C103 C102 177.4(13) . . . . ?
C99 C98 C103 C102 0.0 . . . . ?
C99 C100 C104 N18 -57(2) . . . . ?
C98 C99 C100 C101 0.0 . . . . ?
C98 C99 C100 C104 -172.8(15) . . . . ?
C98 C103 C102 C101 0.0 . . . . ?
C103 C102 C101 C100 0.0 . . . . ?
C102 C101 C100 C99 0.0 . . . . ?
C102 C101 C100 C104 173.6(13) . . . . ?
C101 C100 C104 N18 129.9(14) . . . . ?
C100 C99 C98 C97 -177.3(13) . . . . ?
C100 C99 C98 C103 0.0 . . . . ?
C104 N18 C105 C106 -169.2(19) . . . . ?
C105 N18 C104 C100 103(4) . . . . ?
C105 C106 C111 C110 176.9(17) . . . . ?
C105 C106 C107 C108 -177.2(15) . . . . ?
C106 C111 C110 C109 0.0 . . . . ?
C111 C106 C107 C108 0.0 . . . . ?
C111 C110 C109 C108 0.0 . . . . ?
C111 C110 C109 C112 -178.1(13) . . . . ?
C110 C109 C108 C107 0.0 . . . . ?
C110 C109 C112 C113 87.0(15) . . . . ?
C110 C109 C112 C114 -100.6(16) . . . . ?
C109 C108 C107 C106 0.0 . . . . ?
C109 C112 C113 N11 174.2(11) . . . . ?
C109 C112 C113 C115 -3(3) . . . . ?
C109 C112 C114 N12 -175.4(13) . . . . ?
C109 C112 C114 C118 8(3) . . . . ?
C108 C109 C112 C113 -91.1(15) . . . . ?
C108 C109 C112 C114 81.3(18) . . . . ?
C107 C106 C111 C110 0.0 . . . . ?
C112 C109 C108 C107 178.0(13) . . . . ?
C112 C113 C115 C116 80(2) . . . . ?
C112 C113 C115 C117 -60(2) . . . . ?
C112 C114 C118 C119 -85.7(19) . . . . ?
C112 C114 C118 C120 45(2) . . . . ?
C113 N11 N12 Au4 -171.5(8) . . . . ?
C113 N11 N12 C114 -2.8(14) . . . . ?
C113 C112 C114 N12 -2.1(18) . . . . ?
C113 C112 C114 C118 -178.4(14) . . . . ?
C114 C112 C113 N11 0.2(16) . . . . ?
C114 C112 C113 C115 -177.1(16) . . . . ?

loop_
_exptl_oxdiff_crystal_face_indexfrac_h
_exptl_oxdiff_crystal_face_indexfrac_k
_exptl_oxdiff_crystal_face_indexfrac_l
_exptl_oxdiff_crystal_face_x
_exptl_oxdiff_crystal_face_y
_exptl_oxdiff_crystal_face_z
-0.0003 0.0008 1.0000 -0.0533 0.0217 -0.0453
0.0003 -0.0008 -1.0000 0.0533 -0.0217 0.0453
0.9997 -0.0000 0.0002 -0.0038 0.0745 0.0205
-0.9997 0.0000 -0.0002 0.0038 -0.0745 -0.0205
-0.0006 -1.0004 0.0001 -0.0425 -0.0379 0.0500
0.0006 1.0004 -0.0001 0.0425 0.0379 -0.0500
0.9990 -1.0004 0.0004 -0.0463 0.0366 0.0704
-0.9990 1.0004 -0.0004 0.0463 -0.0366 -0.0704

loop_
_smtbx_masks_void_nr
_smtbx_masks_void_average_x
_smtbx_masks_void_average_y
_smtbx_masks_void_average_z
_smtbx_masks_void_volume
_smtbx_masks_void_count_electrons
_smtbx_masks_void_content
1 -0.878 -0.911 -0.499 4065.8 963.8 '23 DCM'
2 0.525 0.472 0.747 166.6 49.9 '1.25 DCM'
3 0.475 0.528 0.253 166.6 50.7 '1.25 DCM'
